data_4318565
loop_
_publ_author_name
'Stefan T. Ochsenbein'
'Mark Murrie'
'Eduard Rusanov'
'Helen Stoeckli-Evans'
'Chihiro Sekine'
'Hans U. G\"udel'

_publ_section_title
;
 Synthesis, Structure, and Magnetic Properties of the Single-Molecule
 Magnet [Ni21(cit)12(OH)10(H2O)10]16-
;
_journal_name_full 'Inorganic Chemistry'
_journal_page_first 5133
_journal_page_last 5140
_journal_paper_doi 10.1021/ic020252w
_journal_volume 41
_journal_year 2002
_chemical_formula_sum 'C136 H404 N16 Ni21 O171'
_chemical_formula_weight 6233.66
_space_group_IT_number 15
_symmetry_cell_setting monoclinic
_symmetry_space_group_name_Hall '-C 2yc'
_symmetry_space_group_name_H-M 'C 1 2/c 1'
_atom_sites_solution_hydrogens geom
_atom_sites_solution_primary direct
_atom_sites_solution_secondary difmap
_audit_creation_method SHELXL-97
_cell_angle_alpha 90.00
_cell_angle_beta 123.716(4)
_cell_angle_gamma 90.00
_cell_formula_units_Z 4
_cell_length_a 54.056(3)
_cell_length_b 15.5352(11)
_cell_length_c 40.9093(19)
_cell_measurement_reflns_used 7997
_cell_measurement_temperature 153(2)
_cell_measurement_theta_max 25.96
_cell_measurement_theta_min 1.99
_cell_volume 28576(3)
_computing_cell_refinement 'CELL (Stoe IPDS Software, 2000)'
_computing_data_collection 'EXPOSE (Stoe IPDS Software, 2000)'
_computing_data_reduction 'INTEGRATE (Stoe IPDS Software, 2000)'
_computing_molecular_graphics 'PLATON99 (Spek, 1990)'
_computing_publication_material 'SHELXL-97 (Sheldrick, 1997)'
_computing_structure_refinement 'SHELXL-97 (Sheldrick, 1997)'
_computing_structure_solution 'SHELXS-97 (Sheldrick, 1990)'
_diffrn_ambient_temperature 153(2)
_diffrn_detector_area_resol_mean 0.81\%A
_diffrn_measured_fraction_theta_full 0.939
_diffrn_measured_fraction_theta_max 0.939
_diffrn_measurement_device_type 'STOE IPDS'
_diffrn_measurement_method 'phi oscillation'
_diffrn_radiation_monochromator graphite
_diffrn_radiation_source 'fine-focus sealed tube'
_diffrn_radiation_type MoK\a
_diffrn_radiation_wavelength 0.71073
_diffrn_reflns_av_R_equivalents 0.1400
_diffrn_reflns_av_sigmaI/netI 0.2032
_diffrn_reflns_limit_h_max 64
_diffrn_reflns_limit_h_min -66
_diffrn_reflns_limit_k_max 19
_diffrn_reflns_limit_k_min -19
_diffrn_reflns_limit_l_max 50
_diffrn_reflns_limit_l_min -50
_diffrn_reflns_number 101647
_diffrn_reflns_theta_full 25.96
_diffrn_reflns_theta_max 25.96
_diffrn_reflns_theta_min 1.99
_diffrn_standards_decay_% 0
_diffrn_standards_interval_time 0
_diffrn_standards_number 0
_exptl_absorpt_coefficient_mu 1.451
_exptl_absorpt_correction_type none
_exptl_crystal_colour green
_exptl_crystal_density_diffrn 1.449
_exptl_crystal_density_meas ?
_exptl_crystal_density_method 'not measured'
_exptl_crystal_description block
_exptl_crystal_F_000 13152
_exptl_crystal_size_max 0.40
_exptl_crystal_size_mid 0.40
_exptl_crystal_size_min 0.20
_refine_diff_density_max 1.278
_refine_diff_density_min -1.045
_refine_diff_density_rms 0.141
_refine_ls_extinction_method none
_refine_ls_goodness_of_fit_ref 0.810
_refine_ls_hydrogen_treatment mixed
_refine_ls_matrix_type full
_refine_ls_number_parameters 898
_refine_ls_number_reflns 26278
_refine_ls_number_restraints 0
_refine_ls_restrained_S_all 0.810
_refine_ls_R_factor_all 0.1486
_refine_ls_R_factor_gt 0.0641
_refine_ls_shift/su_max 0.001
_refine_ls_shift/su_mean 0.000
_refine_ls_structure_factor_coef Fsqd
_refine_ls_weighting_details 'calc w=1/[\s^2^(Fo^2^)+(0.0863P)^2^] where P=(Fo^2^+2Fc^2^)/3'
_refine_ls_weighting_scheme calc
_refine_ls_wR_factor_gt 0.1580
_refine_ls_wR_factor_ref 0.1816
_reflns_number_gt 10968
_reflns_number_total 26278
_reflns_threshold_expression I>2sigma(I)
_cod_data_source_file ic020252w_2.cif
_cod_data_source_block a84
_cod_depositor_comments
;
The following automatic conversions were performed:

'_exptl_crystal_density_meas' value 'none' was changed to '?' - the
value is perceived as not measured.

Automatic conversion script
Id: cif_fix_values 3008 2015-01-20 13:52:24Z robertas 

The following automatic conversions were performed:

data name '_atom_site_symetry_multiplicity' was replaced with
'_atom_site_symmetry_multiplicity' as specified in the replacement
file 'data/replacement-values/replacement_tags.lst'.

Automatic conversion script
Id: cif_correct_tags 9268 2022-04-12 08:56:07Z antanas 
;
_cod_original_sg_symbol_H-M 'C 2/c'
_cod_database_code 4318565

loop_
_symmetry_equiv_pos_as_xyz
'x, y, z'
'-x, y, -z+1/2'
'x+1/2, y+1/2, z'
'-x+1/2, y+1/2, -z+1/2'
'-x, -y, -z'
'x, -y, z-1/2'
'-x+1/2, -y+1/2, -z'
'x+1/2, -y+1/2, z-1/2'

loop_
_atom_site_label
_atom_site_type_symbol
_atom_site_fract_x
_atom_site_fract_y
_atom_site_fract_z
_atom_site_U_iso_or_equiv
_atom_site_adp_type
_atom_site_occupancy
_atom_site_symmetry_multiplicity
_atom_site_calc_flag
_atom_site_refinement_flags
_atom_site_disorder_assembly
_atom_site_disorder_group
Ni1 Ni 0.21789(3) 0.15644(6) 0.23653(3) 0.0257(3) Uani 1 1 d . . .
Ni2 Ni 0.16255(2) 0.05197(6) 0.18739(3) 0.0240(2) Uani 1 1 d . . .
Ni3 Ni 0.13767(3) -0.08200(6) 0.12647(3) 0.0286(3) Uani 1 1 d . . .
Ni4 Ni 0.12571(2) 0.08729(6) 0.22691(3) 0.0222(2) Uani 1 1 d . . .
Ni5 Ni 0.11460(2) 0.20356(6) 0.29308(3) 0.0209(2) Uani 1 1 d . . .
Ni6 Ni 0.11071(2) 0.00382(6) 0.29337(3) 0.0213(2) Uani 1 1 d . . .
Ni7 Ni 0.12540(2) 0.10612(6) 0.36519(3) 0.0240(2) Uani 1 1 d . . .
Ni8 Ni 0.05907(2) 0.20293(6) 0.28368(3) 0.0206(2) Uani 1 1 d . . .
Ni9 Ni 0.0000 0.30578(8) 0.2500 0.0244(3) Uani 1 2 d S . .
Ni10 Ni 0.0000 0.10693(8) 0.2500 0.0192(3) Uani 1 2 d S . .
Ni11 Ni 0.0000 -0.09404(8) 0.2500 0.0205(3) Uani 1 2 d S . .
Ni12 Ni 0.05739(2) 0.00874(6) 0.28408(3) 0.0202(2) Uani 1 1 d . . .
O1 O 0.13175(13) 0.0436(3) 0.12964(16) 0.0302(14) Uani 1 1 d . . .
O2 O 0.16473(14) -0.0407(4) 0.10912(17) 0.0341(14) Uani 1 1 d . . .
O3 O 0.17395(16) 0.0797(4) 0.08797(18) 0.0436(17) Uani 1 1 d . . .
O4 O 0.18609(13) 0.1399(3) 0.17571(16) 0.0280(13) Uani 1 1 d . . .
O5 O 0.18664(14) 0.2674(3) 0.15197(18) 0.0378(15) Uani 1 1 d . . .
O6 O 0.10235(14) -0.0783(4) 0.07021(17) 0.0370(15) Uani 1 1 d . . .
O7 O 0.07214(17) -0.0205(4) 0.01149(19) 0.0538(19) Uani 1 1 d . . .
O8 O 0.10792(12) 0.0026(3) 0.24317(15) 0.0246(13) Uani 1 1 d . . .
O9 O 0.07550(12) -0.0801(3) 0.26202(15) 0.0220(12) Uani 1 1 d . . .
O10 O 0.05080(13) -0.1491(4) 0.20448(17) 0.0314(14) Uani 1 1 d . . .
O11 O 0.13143(13) -0.0064(3) 0.19564(16) 0.0274(13) Uani 1 1 d . . .
O12 O 0.11241(14) -0.1103(4) 0.14985(16) 0.0331(14) Uani 1 1 d . . .
O13 O 0.13869(13) -0.0984(3) 0.31448(16) 0.0293(13) Uani 1 1 d . . .
O14 O 0.15092(16) -0.2300(4) 0.30716(19) 0.0515(19) Uani 1 1 d . . .
O15 O 0.12118(13) 0.1949(3) 0.25001(15) 0.0256(13) Uani 1 1 d . . .
O16 O 0.08682(13) 0.1392(3) 0.17749(16) 0.0304(14) Uani 1 1 d . . .
O17 O 0.08033(17) 0.2691(4) 0.15084(19) 0.0509(19) Uani 1 1 d . . .
O18 O 0.04716(15) 0.3481(4) 0.20290(19) 0.0452(17) Uani 1 1 d . . .
O19 O 0.07769(13) 0.2789(3) 0.25885(16) 0.0258(13) Uani 1 1 d . . .
O20 O 0.14738(12) 0.1569(3) 0.20340(15) 0.0249(13) Uani 1 1 d . . .
O21 O 0.18787(13) 0.2411(3) 0.23742(16) 0.0279(13) Uani 1 1 d . . .
O22 O 0.10167(12) 0.2132(3) 0.33237(15) 0.0237(13) Uani 1 1 d . . .
O23 O 0.15298(13) 0.1998(3) 0.40095(16) 0.0297(14) Uani 1 1 d . . .
O24 O 0.15156(15) 0.3322(4) 0.42041(17) 0.0419(16) Uani 1 1 d . . .
O25 O 0.04562(14) 0.4042(4) 0.33945(18) 0.0428(16) Uani 1 1 d . . .
O26 O 0.04400(13) 0.3019(3) 0.30027(16) 0.0259(13) Uani 1 1 d . . .
O27 O 0.14408(13) 0.3021(3) 0.32028(16) 0.0278(13) Uani 1 1 d . . .
O28 O 0.15326(17) 0.4377(4) 0.3397(2) 0.052(2) Uani 1 1 d . . .
O29 O 0.09812(12) 0.0035(3) 0.33452(15) 0.0254(13) Uani 1 1 d . . .
O30 O 0.14946(14) -0.1303(3) 0.41320(17) 0.0360(15) Uani 1 1 d . . .
O31 O 0.15221(13) 0.0068(3) 0.39857(16) 0.0323(14) Uani 1 1 d . . .
O32A O 0.0700(4) 0.0748(10) 0.4048(5) 0.075(6) Uani 0.80 1 d P . .
O32B O 0.0869(13) 0.071(3) 0.4255(14) 0.046(16) Uani 0.20 1 d P . .
O33 O 0.10557(14) 0.1123(3) 0.39596(16) 0.0345(14) Uani 1 1 d . . .
O34 O 0.04284(12) -0.0938(3) 0.30007(14) 0.0222(12) Uani 1 1 d . . .
O35 O 0.04706(13) -0.2227(3) 0.32546(18) 0.0338(15) Uani 1 1 d . . .
O36 O 0.19826(13) 0.0543(3) 0.24315(16) 0.0261(13) Uani 1 1 d . . .
O37 O 0.27942(16) 0.0913(4) 0.35173(18) 0.0533(19) Uani 1 1 d . . .
O38 O 0.24809(13) 0.1560(3) 0.29496(16) 0.0309(14) Uani 1 1 d . . .
O39 O 0.24889(14) -0.0799(3) 0.23716(18) 0.0351(15) Uani 1 1 d . . .
O40 O 0.24185(13) 0.0622(3) 0.23011(17) 0.0316(14) Uani 1 1 d . . .
O41 O 0.17519(16) -0.2046(4) 0.20352(18) 0.0455(17) Uani 1 1 d . . .
O42 O 0.17573(13) -0.0720(3) 0.18319(16) 0.0275(13) Uani 1 1 d . . .
O1H O 0.01615(12) 0.0057(3) 0.23446(15) 0.0226(12) Uani 1 1 d . . .
O2H O 0.01693(12) 0.2073(3) 0.23501(15) 0.0232(12) Uani 1 1 d . . .
O3H O 0.04217(12) 0.1083(3) 0.30027(15) 0.0228(12) Uani 1 1 d . . .
O4H O 0.07770(11) 0.1043(3) 0.26984(14) 0.0206(11) Uani 1 1 d . . .
O5H O 0.13841(12) 0.1011(3) 0.32587(15) 0.0246(12) Uani 1 1 d . . .
O1W O 0.01183(13) -0.1900(3) 0.22599(16) 0.0271(13) Uani 1 1 d . . .
O2W O 0.01061(13) 0.3992(3) 0.22351(17) 0.0331(14) Uani 1 1 d . . .
O3W O 0.16835(13) 0.0674(3) 0.27481(16) 0.0286(13) Uani 1 1 d . . .
O4W O 0.23620(13) 0.2598(3) 0.22503(17) 0.0318(14) Uani 1 1 d . . .
O5W O 0.14498(14) -0.2124(3) 0.12568(17) 0.0378(15) Uani 1 1 d . . .
C1 C 0.1359(2) 0.0831(5) 0.1018(2) 0.027(2) Uani 1 1 d . . .
C2 C 0.1604(2) 0.0389(5) 0.0998(3) 0.033(2) Uani 1 1 d . . .
C3 C 0.1437(2) 0.1797(5) 0.1126(2) 0.032(2) Uani 1 1 d . . .
H3B H 0.1422 0.2096 0.0902 0.038 Uiso 1 1 calc R . .
H3A H 0.1287 0.2055 0.1164 0.038 Uiso 1 1 calc R . .
C4 C 0.1739(2) 0.1955(5) 0.1486(3) 0.030(2) Uani 1 1 d . . .
C5 C 0.1075(2) 0.0737(6) 0.0615(2) 0.037(2) Uani 1 1 d . . .
H5B H 0.1114 0.0964 0.0422 0.045 Uiso 1 1 calc R . .
H5A H 0.0925 0.1119 0.0606 0.045 Uiso 1 1 calc R . .
C6 C 0.0933(2) -0.0150(6) 0.0472(3) 0.036(2) Uani 1 1 d . . .
C7 C 0.09813(19) -0.0801(4) 0.2262(2) 0.0228(18) Uani 1 1 d . . .
C8 C 0.07229(19) -0.1054(5) 0.2299(2) 0.0242(18) Uani 1 1 d . . .
C9 C 0.12296(19) -0.1480(5) 0.2487(2) 0.0254(19) Uani 1 1 d . . .
H9B H 0.1145 -0.2046 0.2364 0.031 Uiso 1 1 calc R . .
H9A H 0.1387 -0.1349 0.2441 0.031 Uiso 1 1 calc R . .
C10 C 0.1379(2) -0.1582(5) 0.2929(3) 0.032(2) Uani 1 1 d . . .
C11 C 0.08808(19) -0.0807(5) 0.1829(2) 0.0267(19) Uani 1 1 d . . .
H11B H 0.0785 -0.1368 0.1713 0.032 Uiso 1 1 calc R . .
H11A H 0.0728 -0.0356 0.1688 0.032 Uiso 1 1 calc R . .
C12 C 0.11232(19) -0.0661(5) 0.1754(2) 0.0247(19) Uani 1 1 d . . .
C13 C 0.11378(19) 0.2588(5) 0.2218(2) 0.0232(18) Uani 1 1 d . . .
C14 C 0.0923(2) 0.2203(5) 0.1801(2) 0.028(2) Uani 1 1 d . . .
C15 C 0.14207(19) 0.2925(5) 0.2255(3) 0.0276(19) Uani 1 1 d . . .
H15B H 0.1361 0.3359 0.2046 0.033 Uiso 1 1 calc R . .
H15A H 0.1545 0.3222 0.2511 0.033 Uiso 1 1 calc R . .
C16 C 0.1610(2) 0.2248(5) 0.2226(2) 0.0238(19) Uani 1 1 d . . .
C17 C 0.09847(19) 0.3392(4) 0.2258(3) 0.0254(19) Uani 1 1 d . . .
H17B H 0.1134 0.3715 0.2496 0.031 Uiso 1 1 calc R . .
H17A H 0.0916 0.3772 0.2029 0.031 Uiso 1 1 calc R . .
C18 C 0.0721(2) 0.3193(5) 0.2285(3) 0.029(2) Uani 1 1 d . . .
C19 C 0.1099(2) 0.2873(5) 0.3573(2) 0.028(2) Uani 1 1 d . . .
C20 C 0.1401(2) 0.2705(5) 0.3955(2) 0.027(2) Uani 1 1 d . . .
C21 C 0.0864(2) 0.3040(5) 0.3669(2) 0.0262(19) Uani 1 1 d . . .
H21B H 0.0824 0.2489 0.3753 0.031 Uiso 1 1 calc R . .
H21A H 0.0951 0.3439 0.3895 0.031 Uiso 1 1 calc R . .
C22 C 0.0571(2) 0.3408(5) 0.3341(3) 0.028(2) Uani 1 1 d . . .
C23 C 0.1130(2) 0.3687(4) 0.3381(2) 0.0253(19) Uani 1 1 d . . .
H23B H 0.0942 0.3763 0.3120 0.030 Uiso 1 1 calc R . .
H23A H 0.1151 0.4191 0.3544 0.030 Uiso 1 1 calc R . .
C24 C 0.1384(2) 0.3700(5) 0.3328(2) 0.029(2) Uani 1 1 d . . .
C25 C 0.1040(2) -0.0584(5) 0.3633(2) 0.0258(19) Uani 1 1 d . . .
C26 C 0.1376(2) -0.0620(5) 0.3933(2) 0.031(2) Uani 1 1 d . . .
C27 C 0.09197(18) -0.1484(5) 0.3446(2) 0.0241(18) Uani 1 1 d . . .
H27B H 0.0982 -0.1607 0.3264 0.029 Uiso 1 1 calc R . .
H27A H 0.1012 -0.1924 0.3657 0.029 Uiso 1 1 calc R . .
C28 C 0.05884(19) -0.1568(5) 0.3225(2) 0.0239(18) Uani 1 1 d . . .
C29 C 0.0889(2) -0.0350(5) 0.3849(2) 0.029(2) Uani 1 1 d . . .
H29B H 0.0677 -0.0523 0.3678 0.035 Uiso 1 1 calc R . .
H29A H 0.0980 -0.0713 0.4088 0.035 Uiso 1 1 calc R . .
C30 C 0.0896(2) 0.0569(5) 0.3974(3) 0.037(2) Uani 1 1 d . . .
C31 C 0.21960(19) -0.0129(5) 0.2589(2) 0.0264(19) Uani 1 1 d . . .
C32 C 0.2375(2) -0.0111(5) 0.2398(2) 0.030(2) Uani 1 1 d . . .
C33 C 0.24141(19) 0.0030(5) 0.3028(2) 0.0284(19) Uani 1 1 d . . .
H33B H 0.2569 -0.0421 0.3130 0.034 Uiso 1 1 calc R . .
H33A H 0.2305 -0.0058 0.3156 0.034 Uiso 1 1 calc R . .
C34 C 0.25729(19) 0.0909(5) 0.3166(2) 0.030(2) Uani 1 1 d . . .
C35 C 0.20431(19) -0.1003(5) 0.2525(2) 0.0272(19) Uani 1 1 d . . .
H35B H 0.2199 -0.1447 0.2667 0.033 Uiso 1 1 calc R . .
H35A H 0.1927 -0.0981 0.2646 0.033 Uiso 1 1 calc R . .
C36 C 0.1839(2) -0.1286(5) 0.2106(3) 0.031(2) Uani 1 1 d . . .
N1 N 0.2249 0.2449 0.3792 0.047 Uani 1 1 d . . .
C51 C 0.2554 0.2038 0.4041 0.073 Uani 1 1 d . . .
H51C H 0.2673 0.2195 0.3937 0.110 Uiso 1 1 calc R . .
H51B H 0.2533 0.1410 0.4035 0.110 Uiso 1 1 calc R . .
H51A H 0.2653 0.2242 0.4312 0.110 Uiso 1 1 calc R . .
C52 C 0.2075 0.2207 0.3955 0.071 Uani 1 1 d . . .
H52C H 0.1877 0.2472 0.3798 0.106 Uiso 1 1 calc R . .
H52B H 0.2177 0.2410 0.4228 0.106 Uiso 1 1 calc R . .
H52A H 0.2054 0.1580 0.3949 0.106 Uiso 1 1 calc R . .
C53 C 0.2276 0.3393 0.3791 0.098 Uani 1 1 d . . .
H53C H 0.2077 0.3649 0.3628 0.146 Uiso 1 1 calc R . .
H53B H 0.2393 0.3547 0.3684 0.146 Uiso 1 1 calc R . .
H53A H 0.2375 0.3610 0.4060 0.146 Uiso 1 1 calc R . .
C54 C 0.2092 0.2121 0.3385 0.073 Uani 1 1 d . . .
H54C H 0.1896 0.2396 0.3225 0.109 Uiso 1 1 calc R . .
H54B H 0.2067 0.1496 0.3385 0.109 Uiso 1 1 calc R . .
H54A H 0.2208 0.2254 0.3274 0.109 Uiso 1 1 calc R . .
N2 N 0.3396 0.0351 0.3264 0.059 Uani 1 1 d . . .
C55 C 0.3282 -0.0485 0.3299 0.084 Uani 1 1 d . . .
H55C H 0.3450 -0.0866 0.3472 0.125 Uiso 1 1 calc R . .
H55B H 0.3158 -0.0749 0.3039 0.125 Uiso 1 1 calc R . .
H55A H 0.3164 -0.0396 0.3410 0.125 Uiso 1 1 calc R . .
C56 C 0.3145 0.0938 0.3001 0.083 Uani 1 1 d . . .
H56C H 0.3223 0.1489 0.2980 0.125 Uiso 1 1 calc R . .
H56B H 0.3025 0.1035 0.3110 0.125 Uiso 1 1 calc R . .
H56A H 0.3020 0.0677 0.2740 0.125 Uiso 1 1 calc R . .
C57 C 0.3565 0.0200 0.3078 0.095 Uani 1 1 d . . .
H57C H 0.3642 0.0749 0.3052 0.142 Uiso 1 1 calc R . .
H57B H 0.3432 -0.0055 0.2817 0.142 Uiso 1 1 calc R . .
H57A H 0.3731 -0.0192 0.3242 0.142 Uiso 1 1 calc R . .
C58 C 0.3580 0.0746 0.3653 0.080 Uani 1 1 d . . .
H58C H 0.3656 0.1300 0.3630 0.120 Uiso 1 1 calc R . .
H58B H 0.3748 0.0365 0.3827 0.120 Uiso 1 1 calc R . .
H58A H 0.3460 0.0837 0.3763 0.120 Uiso 1 1 calc R . .
N3 N 0.2641 0.1629 0.1561 0.081 Uani 1 1 d . . .
C59 C 0.2486 0.0905 0.1581 0.136 Uani 1 1 d . . .
H59C H 0.2372 0.1088 0.1690 0.204 Uiso 1 1 calc R . .
H59B H 0.2629 0.0461 0.1750 0.204 Uiso 1 1 calc R . .
H59A H 0.2349 0.0671 0.1317 0.204 Uiso 1 1 calc R . .
C60 C 0.2816 0.1534 0.1420 0.125 Uani 1 1 d . . .
H60C H 0.2905 0.2090 0.1428 0.188 Uiso 1 1 calc R . .
H60B H 0.2695 0.1327 0.1148 0.188 Uiso 1 1 calc R . .
H60A H 0.2973 0.1117 0.1582 0.188 Uiso 1 1 calc R . .
C61 C 0.2872 0.1762 0.2011 0.125 Uani 1 1 d . . .
H61C H 0.3001 0.2251 0.2052 0.187 Uiso 1 1 calc R . .
H61B H 0.2994 0.1241 0.2123 0.187 Uiso 1 1 calc R . .
H61A H 0.2768 0.1876 0.2140 0.187 Uiso 1 1 calc R . .
C62 C 0.2434 0.2394 0.1377 0.150 Uani 1 1 d . . .
H62C H 0.2543 0.2883 0.1366 0.224 Uiso 1 1 calc R . .
H62B H 0.2356 0.2549 0.1535 0.224 Uiso 1 1 calc R . .
H62A H 0.2269 0.2245 0.1110 0.224 Uiso 1 1 calc R . .
N4 N 0.4387 0.1019 0.2359 0.056 Uani 1 1 d . . .
C63 C 0.4220 0.0312 0.2392 0.061 Uani 1 1 d . . .
H63C H 0.4326 -0.0232 0.2437 0.092 Uiso 1 1 calc R . .
H63B H 0.4021 0.0274 0.2149 0.092 Uiso 1 1 calc R . .
H63A H 0.4201 0.0426 0.2614 0.092 Uiso 1 1 calc R . .
C64 C 0.4230 0.1846 0.2291 0.053 Uani 1 1 d . . .
H64C H 0.4342 0.2308 0.2266 0.080 Uiso 1 1 calc R . .
H64B H 0.4214 0.1968 0.2514 0.080 Uiso 1 1 calc R . .
H64A H 0.4031 0.1809 0.2049 0.080 Uiso 1 1 calc R . .
C65 C 0.4423 0.0827 0.2044 0.113 Uani 1 1 d . . .
H65C H 0.4532 0.1295 0.2018 0.170 Uiso 1 1 calc R . .
H65B H 0.4227 0.0767 0.1798 0.170 Uiso 1 1 calc R . .
H65A H 0.4534 0.0287 0.2101 0.170 Uiso 1 1 calc R . .
C66 C 0.4674 0.1082 0.2749 0.107 Uani 1 1 d . . .
H66C H 0.4795 0.1544 0.2743 0.160 Uiso 1 1 calc R . .
H66B H 0.4781 0.0535 0.2811 0.160 Uiso 1 1 calc R . .
H66A H 0.4635 0.1210 0.2951 0.160 Uiso 1 1 calc R . .
N5 N 0.1578 0.1187 0.5131 0.202 Uani 1 1 d . . .
C67 C 0.1455 0.0401 0.4985 0.266 Uani 1 1 d . . .
H67C H 0.1252 0.0475 0.4753 0.398 Uiso 1 1 calc R . .
H67B H 0.1450 0.0072 0.5185 0.398 Uiso 1 1 calc R . .
H67A H 0.1574 0.0092 0.4909 0.398 Uiso 1 1 calc R . .
C68 C 0.1887 0.1141 0.5486 0.302 Uani 1 1 d . . .
H68C H 0.1964 0.1725 0.5575 0.453 Uiso 1 1 calc R . .
H68B H 0.2013 0.0837 0.5421 0.453 Uiso 1 1 calc R . .
H68A H 0.1888 0.0832 0.5695 0.453 Uiso 1 1 calc R . .
C69 C 0.1412 0.1532 0.5299 0.359 Uani 1 1 d . . .
H69C H 0.1488 0.2105 0.5411 0.539 Uiso 1 1 calc R . .
H69B H 0.1439 0.1145 0.5506 0.539 Uiso 1 1 calc R . .
H69A H 0.1199 0.1572 0.5091 0.539 Uiso 1 1 calc R . .
C70 C 0.1542 0.1762 0.4827 0.264 Uani 1 1 d . . .
H70C H 0.1634 0.2318 0.4945 0.396 Uiso 1 1 calc R . .
H70B H 0.1330 0.1845 0.4628 0.396 Uiso 1 1 calc R . .
H70A H 0.1638 0.1509 0.4705 0.396 Uiso 1 1 calc R . .
N6 N 0.0091 -0.0695 0.0400 0.092 Uani 0.50 1 d P A 1
C71 C 0.0065 0.0063 0.0622 0.092 Uani 0.50 1 d P A 1
C72 C -0.0158 -0.1348 0.0275 0.092 Uani 0.50 1 d P A 1
C73 C 0.0420 -0.1008 0.0697 0.092 Uani 0.50 1 d P A 1
C74 C 0.0117 -0.0260 0.0087 0.092 Uani 0.50 1 d P . 1
N7 N -0.0038 -0.2023 0.0996 0.092 Uani 0.50 1 d P B 2
C75 C 0.0073 -0.1292 0.1229 0.085 Uani 0.50 1 d P B 2
C76 C -0.0205 -0.2130 0.1132 0.092 Uani 0.50 1 d P B 2
C77 C 0.0235 -0.2504 0.1205 0.092 Uani 0.50 1 d P B 2
C78 C -0.0193 -0.2158 0.0577 0.092 Uani 0.50 1 d P B 2
O50 O 0.2212 -0.1074 0.1502 0.060 Uani 1 1 d . . .
O51 O 0.0747 0.0706 0.1084 0.063 Uani 1 1 d . . .
O52 O 0.3257 -0.0064 0.2028 0.064 Uani 1 1 d . . .
O53 O 0.2932 -0.0158 0.4100 0.077 Uani 1 1 d . . .
O54 O 0.3644 0.1290 0.2428 0.074 Uani 1 1 d . . .
O55 O 0.0697 -0.0590 0.4523 0.082 Uani 1 1 d . . .
O56 O 0.3299 0.2469 0.1168 0.069 Uani 1 1 d . . .
O57 O 0.3645 0.0886 0.1423 0.093 Uani 1 1 d . . .
O58 O 0.0388 0.1075 0.1845 0.109 Uani 1 1 d . . .
O59 O 0.1699 0.3578 0.0862 0.102 Uani 1 1 d . . .
O60 O 0.0088 0.0152 0.3536 0.151 Uani 1 1 d . . .
O61 O 0.4120 0.2224 0.3663 0.133 Uani 1 1 d . . .
O62 O 0.0572 0.1863 0.4926 0.126 Uani 1 1 d . . .
O63 O 0.4186 0.1283 0.3134 0.112 Uani 1 1 d . . .
O64 O 0.2679 0.2917 0.0679 0.136 Uani 1 1 d . . .
O65 O 0.4234 0.1860 0.1038 0.091 Uani 0.50 1 d P . .
O66 O 0.4299 0.0132 0.0995 0.179 Uani 1 1 d . . .
O67 O 0.1629 0.2041 0.0349 0.181 Uani 1 1 d . . .
O68 O 0.1915 -0.0099 0.3475 0.059 Uani 1 1 d . . .
O69 O 0.3097 0.2429 0.3800 0.048 Uani 1 1 d . . .
070 O 0.2940 -0.0973 0.2259 0.051 Uani 1 1 d . . .
O71 O 0.0923 0.2815 0.5587 0.158 Uani 1 1 d . . .
O72 O 0.2442 -0.0551 0.4124 0.179 Uani 1 1 d . . .
O73 O 0.2951 0.1813 0.5116 0.176 Uani 1 1 d . . .
O74 O 0.0484 0.2116 0.0672 0.204 Uani 1 1 d . . .
O75 O 0.0686 0.2302 0.4363 0.090 Uani 0.50 1 d P . .
O76 O 0.0957 0.3960 0.1190 0.132 Uani 0.50 1 d P . .
O77 O 0.2063 0.0634 0.4567 0.354 Uani 1 1 d . . .
O78 O 0.1017 0.2056 -0.0345 0.107 Uani 0.50 1 d P . .
O79 O 0.3259 0.1054 0.4719 0.119 Uani 0.50 1 d P . .
O80 O 0.3620 0.0130 0.0712 0.096 Uani 0.50 1 d P . .
O81 O 0.3906 -0.0878 0.4410 0.134 Uani 0.50 1 d P . .
O82 O 0.0073 0.2647 0.4815 0.113 Uani 0.50 1 d P . .
O83 O 0.1969 0.1221 -0.0130 0.434 Uani 1 1 d . . .
O84 O 0.2377 -0.1818 0.0070 0.178 Uani 0.50 1 d P . .
O85 O 0.2190 0.1809 0.0431 0.146 Uani 0.50 1 d P . .
O86 O 0.4622 -0.0068 0.3478 0.160 Uani 0.50 1 d P . .
O87 O 0.2420 0.2057 0.0081 0.226 Uani 0.50 1 d P . .
O88 O 0.1010 0.3834 0.4651 0.187 Uiso 0.50 1 d P . .
O89 O 0.3954 0.0787 0.4704 0.190 Uiso 0.50 1 d P . .
O90 O 0.3393 0.1077 0.0315 0.100 Uiso 0.25 1 d P . .
091 O -0.0023 0.4071 0.3980 0.161 Uiso 0.25 1 d P . .

loop_
_atom_site_aniso_label
_atom_site_aniso_U_11
_atom_site_aniso_U_22
_atom_site_aniso_U_33
_atom_site_aniso_U_23
_atom_site_aniso_U_13
_atom_site_aniso_U_12
Ni1 0.0257(7) 0.0192(5) 0.0397(6) 0.0003(4) 0.0228(5) 0.0000(4)
Ni2 0.0250(7) 0.0197(5) 0.0341(6) -0.0015(4) 0.0206(5) -0.0001(4)
Ni3 0.0335(8) 0.0242(5) 0.0370(6) -0.0046(5) 0.0252(6) -0.0011(5)
Ni4 0.0234(7) 0.0173(5) 0.0336(6) -0.0020(4) 0.0206(5) -0.0010(4)
Ni5 0.0219(7) 0.0149(5) 0.0324(6) -0.0019(4) 0.0192(5) -0.0012(4)
Ni6 0.0208(7) 0.0155(5) 0.0320(6) -0.0015(4) 0.0175(5) -0.0003(4)
Ni7 0.0247(7) 0.0200(5) 0.0308(5) -0.0022(4) 0.0176(5) -0.0023(4)
Ni8 0.0209(7) 0.0137(5) 0.0336(6) -0.0023(4) 0.0191(5) -0.0007(4)
Ni9 0.0234(10) 0.0133(7) 0.0454(9) 0.000 0.0247(8) 0.000
Ni10 0.0198(9) 0.0120(6) 0.0317(8) 0.000 0.0180(7) 0.000
Ni11 0.0207(9) 0.0119(7) 0.0345(8) 0.000 0.0188(7) 0.000
Ni12 0.0200(6) 0.0136(5) 0.0315(6) 0.0006(4) 0.0172(5) -0.0004(4)
O1 0.036(4) 0.027(3) 0.040(3) 0.005(3) 0.028(3) 0.003(3)
O2 0.038(4) 0.031(3) 0.043(4) 0.004(3) 0.028(3) 0.006(3)
O3 0.055(5) 0.040(4) 0.054(4) 0.008(3) 0.042(4) 0.006(3)
O4 0.032(4) 0.024(3) 0.039(3) 0.006(3) 0.027(3) 0.005(2)
O5 0.040(4) 0.025(3) 0.052(4) 0.003(3) 0.028(3) -0.007(3)
O6 0.043(4) 0.032(3) 0.040(3) -0.004(3) 0.025(3) 0.000(3)
O7 0.056(5) 0.051(4) 0.040(4) -0.011(3) 0.018(4) -0.012(4)
O8 0.029(4) 0.019(3) 0.031(3) -0.003(2) 0.020(3) 0.000(2)
O9 0.021(4) 0.018(3) 0.033(3) 0.001(2) 0.019(3) 0.001(2)
O10 0.024(4) 0.036(3) 0.043(3) -0.012(3) 0.023(3) -0.014(3)
O11 0.030(4) 0.024(3) 0.037(3) -0.004(2) 0.024(3) -0.003(3)
O12 0.040(4) 0.032(3) 0.042(3) -0.010(3) 0.031(3) -0.003(3)
O13 0.026(4) 0.023(3) 0.043(3) -0.008(3) 0.021(3) -0.003(2)
O14 0.057(5) 0.029(3) 0.051(4) 0.005(3) 0.019(4) 0.028(3)
O15 0.027(4) 0.019(3) 0.034(3) 0.005(2) 0.019(3) 0.004(2)
O16 0.032(4) 0.025(3) 0.040(3) -0.003(2) 0.023(3) 0.001(3)
O17 0.063(6) 0.038(4) 0.048(4) 0.012(3) 0.028(4) 0.013(3)
O18 0.029(5) 0.069(5) 0.048(4) 0.014(3) 0.027(4) 0.018(3)
O19 0.031(4) 0.016(3) 0.043(3) 0.000(2) 0.028(3) -0.001(2)
O20 0.024(4) 0.021(3) 0.039(3) -0.003(2) 0.023(3) -0.003(2)
O21 0.022(4) 0.024(3) 0.044(3) -0.002(2) 0.022(3) -0.004(2)
O22 0.028(4) 0.017(3) 0.032(3) -0.009(2) 0.021(3) -0.008(2)
O23 0.029(4) 0.027(3) 0.033(3) -0.001(2) 0.017(3) -0.001(3)
O24 0.043(5) 0.031(3) 0.039(4) -0.017(3) 0.015(3) -0.005(3)
O25 0.038(4) 0.033(3) 0.062(4) -0.022(3) 0.031(3) 0.003(3)
O26 0.024(4) 0.024(3) 0.039(3) -0.003(3) 0.024(3) -0.003(2)
O27 0.027(4) 0.020(3) 0.043(3) -0.008(2) 0.023(3) -0.004(2)
O28 0.073(6) 0.022(3) 0.097(5) -0.025(3) 0.069(5) -0.027(3)
O29 0.026(4) 0.020(3) 0.033(3) 0.004(2) 0.019(3) -0.002(2)
O30 0.026(4) 0.028(3) 0.042(4) 0.012(3) 0.011(3) 0.005(3)
O31 0.022(4) 0.026(3) 0.041(4) 0.001(3) 0.013(3) -0.005(3)
O32A 0.098(15) 0.041(6) 0.152(16) -0.034(10) 0.110(12) -0.017(9)
O32B 0.10(5) 0.026(18) 0.08(3) 0.00(2) 0.09(4) -0.01(3)
O33 0.048(4) 0.026(3) 0.039(3) -0.005(3) 0.030(3) -0.008(3)
O34 0.022(4) 0.016(3) 0.033(3) 0.001(2) 0.018(3) 0.003(2)
O35 0.027(4) 0.021(3) 0.057(4) 0.014(3) 0.026(3) 0.002(2)
O36 0.029(4) 0.018(3) 0.042(3) 0.003(2) 0.026(3) 0.008(2)
O37 0.051(5) 0.039(4) 0.042(4) 0.003(3) 0.008(3) -0.013(3)
O38 0.030(4) 0.023(3) 0.042(3) -0.001(3) 0.022(3) 0.000(3)
O39 0.044(4) 0.020(3) 0.059(4) 0.006(3) 0.039(4) 0.012(3)
O40 0.032(4) 0.031(3) 0.044(4) 0.005(3) 0.029(3) -0.001(3)
O41 0.066(5) 0.021(3) 0.051(4) -0.003(3) 0.034(4) -0.011(3)
O42 0.032(4) 0.020(3) 0.037(3) -0.001(2) 0.024(3) 0.001(2)
O1H 0.023(4) 0.016(3) 0.037(3) 0.003(2) 0.021(3) 0.003(2)
O2H 0.020(4) 0.018(3) 0.037(3) -0.001(2) 0.018(3) -0.003(2)
O3H 0.021(3) 0.018(3) 0.039(3) -0.003(2) 0.022(3) -0.003(2)
O4H 0.017(3) 0.015(2) 0.035(3) 0.003(2) 0.017(2) 0.001(2)
O5H 0.025(4) 0.019(3) 0.033(3) -0.005(2) 0.019(3) -0.003(2)
O1W 0.030(4) 0.014(3) 0.044(3) 0.000(2) 0.024(3) 0.004(2)
O2W 0.039(4) 0.013(3) 0.059(4) -0.001(3) 0.034(3) -0.005(3)
O3W 0.027(4) 0.029(3) 0.039(3) -0.002(3) 0.024(3) 0.000(2)
O4W 0.032(4) 0.025(3) 0.049(4) 0.003(3) 0.029(3) 0.000(3)
O5W 0.044(5) 0.025(3) 0.051(4) -0.007(3) 0.030(3) -0.004(3)
C1 0.036(6) 0.024(4) 0.025(4) -0.001(3) 0.019(4) -0.004(4)
C2 0.040(7) 0.029(5) 0.040(5) -0.002(4) 0.028(5) 0.000(4)
C3 0.037(6) 0.019(4) 0.033(5) 0.003(3) 0.015(4) 0.003(4)
C4 0.041(6) 0.022(4) 0.041(5) 0.001(4) 0.032(5) 0.001(4)
C5 0.041(7) 0.038(5) 0.036(5) -0.002(4) 0.023(5) -0.001(4)
C6 0.033(6) 0.038(5) 0.036(5) -0.005(4) 0.018(5) -0.002(4)
C7 0.024(5) 0.014(4) 0.039(5) -0.001(3) 0.023(4) -0.003(3)
C8 0.028(5) 0.021(4) 0.033(4) 0.004(4) 0.022(4) 0.002(4)
C9 0.028(6) 0.019(4) 0.038(5) -0.004(3) 0.024(4) 0.001(3)
C10 0.020(6) 0.023(4) 0.054(6) -0.003(4) 0.021(5) 0.001(4)
C11 0.027(6) 0.020(4) 0.039(5) -0.008(3) 0.022(4) -0.005(3)
C12 0.023(5) 0.030(4) 0.024(4) 0.000(4) 0.015(4) -0.002(4)
C13 0.027(6) 0.017(4) 0.032(4) 0.006(3) 0.020(4) 0.000(3)
C14 0.028(6) 0.030(5) 0.036(5) 0.006(4) 0.024(4) 0.005(4)
C15 0.023(6) 0.018(4) 0.058(6) 0.001(4) 0.033(5) -0.001(3)
C16 0.030(6) 0.021(4) 0.031(4) 0.004(3) 0.023(4) 0.002(4)
C17 0.026(6) 0.012(4) 0.047(5) 0.006(3) 0.026(4) 0.007(3)
C18 0.031(6) 0.022(4) 0.046(5) -0.008(4) 0.029(5) -0.001(4)
C19 0.028(6) 0.027(4) 0.034(5) -0.008(4) 0.020(4) -0.005(4)
C20 0.029(6) 0.033(5) 0.030(5) -0.005(4) 0.023(4) -0.004(4)
C21 0.038(6) 0.021(4) 0.026(4) -0.005(3) 0.022(4) -0.006(4)
C22 0.031(6) 0.021(4) 0.046(5) -0.007(4) 0.031(5) -0.005(4)
C23 0.035(6) 0.014(4) 0.033(5) -0.002(3) 0.022(4) 0.000(3)
C24 0.035(6) 0.023(4) 0.038(5) -0.003(3) 0.026(5) -0.004(4)
C25 0.033(6) 0.019(4) 0.022(4) 0.003(3) 0.013(4) 0.001(3)
C26 0.031(6) 0.028(5) 0.033(5) 0.005(4) 0.016(4) 0.000(4)
C27 0.016(5) 0.021(4) 0.028(4) 0.005(3) 0.008(4) 0.004(3)
C28 0.026(6) 0.022(4) 0.034(5) 0.000(4) 0.023(4) 0.003(4)
C29 0.036(6) 0.024(4) 0.036(5) -0.001(4) 0.025(5) -0.003(4)
C30 0.055(8) 0.027(5) 0.044(6) 0.002(4) 0.037(5) 0.001(4)
C31 0.023(5) 0.022(4) 0.042(5) 0.005(4) 0.023(4) 0.000(3)
C32 0.035(6) 0.022(4) 0.040(5) 0.003(4) 0.025(5) -0.002(4)
C33 0.029(6) 0.022(4) 0.034(5) 0.000(4) 0.018(4) -0.002(4)
C34 0.018(5) 0.037(5) 0.032(5) -0.005(4) 0.013(4) -0.009(4)
C35 0.031(6) 0.017(4) 0.037(5) 0.005(4) 0.021(4) 0.000(4)
C36 0.036(6) 0.024(5) 0.040(5) 0.000(4) 0.025(5) -0.001(4)
N1 0.032 0.052 0.054 -0.013 0.021 -0.003
C51 0.039 0.093 0.092 0.002 0.038 0.012
C52 0.064 0.096 0.075 -0.008 0.052 -0.010
C53 0.108 0.036 0.152 -0.020 0.074 -0.016
C54 0.060 0.092 0.064 -0.020 0.033 -0.006
N2 0.071 0.039 0.094 -0.023 0.061 -0.024
C55 0.103 0.042 0.105 -0.008 0.058 -0.030
C56 0.077 0.046 0.113 0.002 0.045 0.005
C57 0.116 0.076 0.162 -0.022 0.120 -0.020
C58 0.094 0.059 0.070 -0.014 0.035 -0.005
N3 0.105 0.059 0.139 0.005 0.106 0.005
C59 0.092 0.188 0.126 0.040 0.059 -0.044
C60 0.122 0.134 0.168 0.060 0.111 0.025
C61 0.116 0.101 0.119 -0.040 0.042 0.004
C62 0.181 0.134 0.220 0.066 0.165 0.082
N4 0.055 0.022 0.104 -0.010 0.053 -0.007
C63 0.078 0.024 0.075 0.008 0.038 -0.005
C64 0.063 0.021 0.083 0.002 0.046 0.006
C65 0.167 0.077 0.175 0.008 0.144 0.019
C66 0.055 0.040 0.142 0.004 0.002 -0.013
N5 0.211 0.298 0.055 -0.025 0.049 -0.219
C67 0.369 0.213 0.065 -0.005 0.027 -0.196
C68 0.156 0.651 0.079 -0.099 0.054 -0.261
C69 0.540 0.343 0.243 0.146 0.248 -0.025
C70 0.331 0.362 0.059 -0.033 0.083 -0.271
N6 0.072 0.131 0.065 0.015 0.033 0.034
C71 0.072 0.131 0.065 0.015 0.033 0.034
C72 0.072 0.131 0.065 0.015 0.033 0.034
C73 0.072 0.131 0.065 0.015 0.033 0.034
C74 0.072 0.131 0.065 0.015 0.033 0.034
N7 0.072 0.131 0.065 0.015 0.033 0.034
C75 0.059 0.088 0.106 -0.058 0.044 -0.014
C76 0.072 0.131 0.065 0.015 0.033 0.034
C77 0.072 0.131 0.065 0.015 0.033 0.034
C78 0.072 0.131 0.065 0.015 0.033 0.034
O50 0.056 0.051 0.075 0.004 0.037 0.002
O51 0.032 0.109 0.048 -0.020 0.021 0.007
O52 0.086 0.039 0.105 -0.015 0.077 -0.014
O53 0.089 0.078 0.077 0.024 0.054 0.027
O54 0.080 0.048 0.089 0.011 0.044 -0.015
O55 0.119 0.063 0.080 -0.008 0.066 -0.024
O56 0.082 0.055 0.070 -0.017 0.042 -0.032
O57 0.123 0.053 0.127 0.009 0.084 -0.005
O58 0.048 0.214 0.082 0.029 0.047 -0.007
O59 0.131 0.080 0.058 0.009 0.029 -0.050
O60 0.115 0.209 0.128 0.002 0.067 0.026
O61 0.168 0.079 0.211 0.050 0.142 0.043
O62 0.134 0.083 0.154 0.018 0.076 0.011
O63 0.105 0.111 0.117 -0.005 0.061 -0.007
O64 0.113 0.138 0.155 -0.009 0.072 -0.016
O65 0.188 0.034 0.060 -0.006 0.073 -0.004
O66 0.327 0.063 0.106 0.026 0.096 0.038
O67 0.284 0.123 0.248 0.019 0.217 -0.022
O68 0.043 0.064 0.067 0.022 0.029 0.001
O69 0.044 0.043 0.062 -0.003 0.033 -0.010
070 0.057 0.035 0.087 0.024 0.057 0.017
O71 0.130 0.076 0.175 0.033 0.027 0.016
O72 0.082 0.179 0.182 0.108 0.015 0.001
O73 0.113 0.268 0.083 -0.015 0.014 -0.105
O74 0.143 0.093 0.310 0.061 0.085 0.047
O75 0.221 0.018 0.117 0.007 0.148 0.013
O76 0.161 0.120 0.069 0.024 0.035 -0.100
O77 0.168 0.399 0.198 0.149 -0.084 -0.203
O78 0.153 0.048 0.074 0.003 0.035 -0.032
O79 0.126 0.091 0.128 -0.056 0.063 -0.031
O80 0.120 0.055 0.162 -0.023 0.108 -0.023
O81 0.157 0.067 0.125 0.009 0.046 -0.044
O82 0.063 0.081 0.163 -0.029 0.042 -0.008
O83 0.291 0.370 0.197 0.123 -0.141 -0.133
O84 0.048 0.338 0.094 -0.028 0.006 0.061
O85 0.084 0.214 0.116 -0.026 0.041 -0.021
O86 0.308 0.065 0.098 -0.041 0.106 -0.007
O87 0.193 0.377 0.107 -0.043 0.083 -0.063

loop_
_atom_type_symbol
_atom_type_description
_atom_type_scat_dispersion_real
_atom_type_scat_dispersion_imag
_atom_type_scat_source
C C 0.0033 0.0016 'International Tables Vol C Tables 4.2.6.8 and 6.1.1.4'
H H 0.0000 0.0000 'International Tables Vol C Tables 4.2.6.8 and 6.1.1.4'
N N 0.0061 0.0033 'International Tables Vol C Tables 4.2.6.8 and 6.1.1.4'
O O 0.0106 0.0060 'International Tables Vol C Tables 4.2.6.8 and 6.1.1.4'
Ni Ni 0.3393 1.1124 'International Tables Vol C Tables 4.2.6.8 and 6.1.1.4'

loop_
_geom_angle_atom_site_label_1
_geom_angle_atom_site_label_2
_geom_angle_atom_site_label_3
_geom_angle
_geom_angle_site_symmetry_1
_geom_angle_site_symmetry_3
_geom_angle_publ_flag
O36 Ni1 O38 88.8(2) . . ?
O36 Ni1 O40 82.7(2) . . ?
O38 Ni1 O40 89.8(2) . . ?
O36 Ni1 O4W 175.5(2) . . ?
O38 Ni1 O4W 95.6(2) . . ?
O40 Ni1 O4W 96.2(2) . . ?
O36 Ni1 O21 91.2(2) . . ?
O38 Ni1 O21 96.1(2) . . ?
O40 Ni1 O21 171.4(2) . . ?
O4W Ni1 O21 89.4(2) . . ?
O36 Ni1 O4 85.3(2) . . ?
O38 Ni1 O4 172.8(2) . . ?
O40 Ni1 O4 85.5(2) . . ?
O4W Ni1 O4 90.3(2) . . ?
O21 Ni1 O4 88.0(2) . . ?
O36 Ni1 Ni2 41.93(16) . . ?
O38 Ni1 Ni2 130.26(17) . . ?
O40 Ni1 Ni2 89.64(17) . . ?
O4W Ni1 Ni2 133.88(17) . . ?
O21 Ni1 Ni2 81.82(16) . . ?
O4 Ni1 Ni2 44.46(15) . . ?
O1 Ni2 O36 170.5(2) . . ?
O1 Ni2 O20 101.9(2) . . ?
O36 Ni2 O20 85.8(2) . . ?
O1 Ni2 O42 86.6(2) . . ?
O36 Ni2 O42 87.3(2) . . ?
O20 Ni2 O42 162.8(2) . . ?
O1 Ni2 O4 89.2(2) . . ?
O36 Ni2 O4 85.7(2) . . ?
O20 Ni2 O4 87.5(2) . . ?
O42 Ni2 O4 107.7(2) . . ?
O1 Ni2 O11 86.9(2) . . ?
O36 Ni2 O11 100.1(2) . . ?
O20 Ni2 O11 78.3(2) . . ?
O42 Ni2 O11 87.5(2) . . ?
O4 Ni2 O11 164.1(2) . . ?
O1 Ni2 Ni3 42.54(15) . . ?
O36 Ni2 Ni3 132.41(14) . . ?
O20 Ni2 Ni3 138.15(16) . . ?
O42 Ni2 Ni3 45.17(16) . . ?
O4 Ni2 Ni3 108.59(15) . . ?
O11 Ni2 Ni3 78.45(14) . . ?
O1 Ni2 Ni1 134.03(16) . . ?
O36 Ni2 Ni1 41.90(15) . . ?
O20 Ni2 Ni1 77.64(15) . . ?
O42 Ni2 Ni1 107.18(17) . . ?
O4 Ni2 Ni1 44.93(16) . . ?
O11 Ni2 Ni1 135.96(15) . . ?
Ni3 Ni2 Ni1 140.42(5) . . ?
O1 Ni3 O6 87.8(2) . . ?
O1 Ni3 O2 83.5(2) . . ?
O6 Ni3 O2 90.1(2) . . ?
O1 Ni3 O5W 177.7(3) . . ?
O6 Ni3 O5W 94.5(2) . . ?
O2 Ni3 O5W 97.0(2) . . ?
O1 Ni3 O42 87.1(2) . . ?
O6 Ni3 O42 173.1(2) . . ?
O2 Ni3 O42 84.8(2) . . ?
O5W Ni3 O42 90.7(2) . . ?
O1 Ni3 O12 90.4(2) . . ?
O6 Ni3 O12 94.7(2) . . ?
O2 Ni3 O12 172.1(2) . . ?
O5W Ni3 O12 88.9(2) . . ?
O42 Ni3 O12 89.9(2) . . ?
O1 Ni3 Ni2 42.76(17) . . ?
O6 Ni3 Ni2 130.19(17) . . ?
O2 Ni3 Ni2 89.60(16) . . ?
O5W Ni3 Ni2 134.91(18) . . ?
O42 Ni3 Ni2 45.42(14) . . ?
O12 Ni3 Ni2 82.52(15) . . ?
O8 Ni4 O15 101.0(2) . . ?
O8 Ni4 O3W 94.4(2) . . ?
O15 Ni4 O3W 92.4(2) . . ?
O8 Ni4 O11 90.4(2) . . ?
O15 Ni4 O11 168.0(2) . . ?
O3W Ni4 O11 90.6(2) . . ?
O8 Ni4 O16 99.6(2) . . ?
O15 Ni4 O16 79.3(2) . . ?
O3W Ni4 O16 164.8(2) . . ?
O11 Ni4 O16 95.0(2) . . ?
O8 Ni4 O20 167.3(2) . . ?
O15 Ni4 O20 91.7(2) . . ?
O3W Ni4 O20 84.4(2) . . ?
O11 Ni4 O20 76.95(19) . . ?
O16 Ni4 O20 83.1(2) . . ?
O15 Ni5 O5H 100.0(2) . . ?
O15 Ni5 O27 93.7(2) . . ?
O5H Ni5 O27 102.3(2) . . ?
O15 Ni5 O19 91.0(2) . . ?
O5H Ni5 O19 157.4(2) . . ?
O27 Ni5 O19 96.5(2) . . ?
O15 Ni5 O22 172.3(2) . . ?
O5H Ni5 O22 84.7(2) . . ?
O27 Ni5 O22 91.2(2) . . ?
O19 Ni5 O22 82.5(2) . . ?
O15 Ni5 O4H 97.5(2) . . ?
O5H Ni5 O4H 80.24(19) . . ?
O27 Ni5 O4H 167.9(2) . . ?
O19 Ni5 O4H 78.84(19) . . ?
O22 Ni5 O4H 77.24(18) . . ?
O15 Ni5 Ni8 125.65(17) . . ?
O5H Ni5 Ni8 109.11(16) . . ?
O27 Ni5 Ni8 122.01(16) . . ?
O19 Ni5 Ni8 49.28(15) . . ?
O22 Ni5 Ni8 46.74(16) . . ?
O4H Ni5 Ni8 46.85(13) . . ?
O8 Ni6 O5H 107.0(2) . . ?
O8 Ni6 O13 92.5(2) . . ?
O5H Ni6 O13 101.6(2) . . ?
O8 Ni6 O9 80.5(2) . . ?
O5H Ni6 O9 166.5(2) . . ?
O13 Ni6 O9 89.0(2) . . ?
O8 Ni6 O29 161.0(2) . . ?
O5H Ni6 O29 85.8(2) . . ?
O13 Ni6 O29 98.7(2) . . ?
O9 Ni6 O29 84.3(2) . . ?
O8 Ni6 O4H 88.6(2) . . ?
O5H Ni6 O4H 83.1(2) . . ?
O13 Ni6 O4H 174.6(2) . . ?
O9 Ni6 O4H 86.01(19) . . ?
O29 Ni6 O4H 78.84(19) . . ?
O8 Ni6 Ni12 113.32(17) . . ?
O5H Ni6 Ni12 114.59(15) . . ?
O13 Ni6 Ni12 124.76(16) . . ?
O9 Ni6 Ni12 51.96(14) . . ?
O29 Ni6 Ni12 47.70(15) . . ?
O4H Ni6 Ni12 50.17(13) . . ?
O23 Ni7 O31 95.5(2) . . ?
O23 Ni7 O29 173.3(2) . . ?
O31 Ni7 O29 79.9(2) . . ?
O23 Ni7 O33 87.1(2) . . ?
O31 Ni7 O33 92.5(2) . . ?
O29 Ni7 O33 88.2(2) . . ?
O23 Ni7 O22 80.4(2) . . ?
O31 Ni7 O22 174.6(2) . . ?
O29 Ni7 O22 104.5(2) . . ?
O33 Ni7 O22 90.8(2) . . ?
O23 Ni7 O5H 99.0(2) . . ?
O31 Ni7 O5H 94.0(2) . . ?
O29 Ni7 O5H 86.3(2) . . ?
O33 Ni7 O5H 170.6(2) . . ?
O22 Ni7 O5H 83.3(2) . . ?
O26 Ni8 O2H 82.1(2) . . ?
O26 Ni8 O3H 95.6(2) . . ?
O2H Ni8 O3H 83.4(2) . . ?
O26 Ni8 O22 93.4(2) . . ?
O2H Ni8 O22 173.6(2) . . ?
O3H Ni8 O22 101.7(2) . . ?
O26 Ni8 O4H 175.8(2) . . ?
O2H Ni8 O4H 102.0(2) . . ?
O3H Ni8 O4H 86.16(19) . . ?
O22 Ni8 O4H 82.5(2) . . ?
O26 Ni8 O19 97.1(2) . . ?
O2H Ni8 O19 94.8(2) . . ?
O3H Ni8 O19 166.77(19) . . ?
O22 Ni8 O19 81.2(2) . . ?
O4H Ni8 O19 81.40(19) . . ?
O26 Ni8 Ni5 123.36(16) . . ?
O2H Ni8 Ni5 131.80(15) . . ?
O3H Ni8 Ni5 126.90(15) . . ?
O22 Ni8 Ni5 47.74(14) . . ?
O4H Ni8 Ni5 52.88(14) . . ?
O19 Ni8 Ni5 46.65(15) . . ?
O2H Ni9 O2H 83.1(3) 2 . ?
O2H Ni9 O2W 93.9(2) 2 2 ?
O2H Ni9 O2W 168.7(2) . 2 ?
O2H Ni9 O2W 168.7(2) 2 . ?
O2H Ni9 O2W 93.9(2) . . ?
O2W Ni9 O2W 91.1(3) 2 . ?
O2H Ni9 O26 79.7(2) 2 2 ?
O2H Ni9 O26 97.8(2) . 2 ?
O2W Ni9 O26 92.3(2) 2 2 ?
O2W Ni9 O26 90.0(2) . 2 ?
O2H Ni9 O26 97.8(2) 2 . ?
O2H Ni9 O26 79.7(2) . . ?
O2W Ni9 O26 90.0(2) 2 . ?
O2W Ni9 O26 92.3(2) . . ?
O26 Ni9 O26 176.7(3) 2 . ?
O3H Ni10 O3H 178.8(3) 2 . ?
O3H Ni10 O1H 97.1(2) 2 . ?
O3H Ni10 O1H 83.8(2) . . ?
O3H Ni10 O1H 83.8(2) 2 2 ?
O3H Ni10 O1H 97.1(2) . 2 ?
O1H Ni10 O1H 80.7(3) . 2 ?
O3H Ni10 O2H 82.0(2) 2 2 ?
O3H Ni10 O2H 97.1(2) . 2 ?
O1H Ni10 O2H 179.0(2) . 2 ?
O1H Ni10 O2H 98.68(19) 2 2 ?
O3H Ni10 O2H 97.1(2) 2 . ?
O3H Ni10 O2H 82.0(2) . . ?
O1H Ni10 O2H 98.68(19) . . ?
O1H Ni10 O2H 179.0(2) 2 . ?
O2H Ni10 O2H 82.0(3) 2 . ?
O1H Ni11 O1H 81.5(3) . 2 ?
O1H Ni11 O1W 171.8(2) . 2 ?
O1H Ni11 O1W 95.8(2) 2 2 ?
O1H Ni11 O1W 95.8(2) . . ?
O1H Ni11 O1W 171.8(2) 2 . ?
O1W Ni11 O1W 88.0(3) 2 . ?
O1H Ni11 O34 97.3(2) . 2 ?
O1H Ni11 O34 82.6(2) 2 2 ?
O1W Ni11 O34 90.0(2) 2 2 ?
O1W Ni11 O34 90.1(2) . 2 ?
O1H Ni11 O34 82.6(2) . . ?
O1H Ni11 O34 97.3(2) 2 . ?
O1W Ni11 O34 90.1(2) 2 . ?
O1W Ni11 O34 90.0(2) . . ?
O34 Ni11 O34 179.8(4) 2 . ?
O29 Ni12 O1H 176.0(2) . . ?
O29 Ni12 O3H 96.1(2) . . ?
O1H Ni12 O3H 85.7(2) . . ?
O29 Ni12 O34 92.1(2) . . ?
O1H Ni12 O34 84.1(2) . . ?
O3H Ni12 O34 101.1(2) . . ?
O29 Ni12 O4H 82.6(2) . . ?
O1H Ni12 O4H 101.1(2) . . ?
O3H Ni12 O4H 85.49(19) . . ?
O34 Ni12 O4H 172.0(2) . . ?
O29 Ni12 O9 84.9(2) . . ?
O1H Ni12 O9 93.9(2) . . ?
O3H Ni12 O9 169.97(19) . . ?
O34 Ni12 O9 88.83(19) . . ?
O4H Ni12 O9 84.75(19) . . ?
O29 Ni12 Ni6 51.62(15) . . ?
O1H Ni12 Ni6 129.81(15) . . ?
O3H Ni12 Ni6 124.93(15) . . ?
O34 Ni12 Ni6 120.41(15) . . ?
O4H Ni12 Ni6 51.60(14) . . ?
O9 Ni12 Ni6 48.86(14) . . ?
C1 O1 Ni3 105.6(4) . . ?
C1 O1 Ni2 121.4(5) . . ?
Ni3 O1 Ni2 94.7(2) . . ?
C2 O2 Ni3 111.0(5) . . ?
C4 O4 Ni2 123.9(6) . . ?
C4 O4 Ni1 129.6(5) . . ?
Ni2 O4 Ni1 90.6(2) . . ?
C6 O6 Ni3 127.3(6) . . ?
C7 O8 Ni4 124.5(4) . . ?
C7 O8 Ni6 108.1(4) . . ?
Ni4 O8 Ni6 125.5(3) . . ?
C8 O9 Ni6 112.5(5) . . ?
C8 O9 Ni12 141.9(5) . . ?
Ni6 O9 Ni12 79.18(17) . . ?
C12 O11 Ni4 124.1(5) . . ?
C12 O11 Ni2 129.5(5) . . ?
Ni4 O11 Ni2 101.8(2) . . ?
C12 O12 Ni3 124.7(5) . . ?
C10 O13 Ni6 123.4(5) . . ?
C13 O15 Ni5 125.0(4) . . ?
C13 O15 Ni4 104.8(4) . . ?
Ni5 O15 Ni4 127.2(3) . . ?
C14 O16 Ni4 103.6(5) . . ?
C18 O19 Ni5 124.4(5) . . ?
C18 O19 Ni8 144.8(6) . . ?
Ni5 O19 Ni8 84.07(19) . . ?
C16 O20 Ni2 130.3(5) . . ?
C16 O20 Ni4 114.0(5) . . ?
Ni2 O20 Ni4 98.8(2) . . ?
C16 O21 Ni1 124.4(5) . . ?
C19 O22 Ni8 119.5(5) . . ?
C19 O22 Ni7 110.2(4) . . ?
Ni8 O22 Ni7 121.6(2) . . ?
C19 O22 Ni5 120.1(4) . . ?
Ni8 O22 Ni5 85.52(19) . . ?
Ni7 O22 Ni5 95.1(2) . . ?
C20 O23 Ni7 113.0(6) . . ?
C22 O26 Ni8 128.7(5) . . ?
C22 O26 Ni9 132.6(5) . . ?
Ni8 O26 Ni9 98.1(2) . . ?
C24 O27 Ni5 123.3(5) . . ?
C25 O29 Ni12 119.5(5) . . ?
C25 O29 Ni7 105.4(4) . . ?
Ni12 O29 Ni7 126.7(3) . . ?
C25 O29 Ni6 129.5(5) . . ?
Ni12 O29 Ni6 80.68(19) . . ?
Ni7 O29 Ni6 92.6(2) . . ?
C26 O31 Ni7 112.3(5) . . ?
O32B O32A C30 69(4) . . ?
O32A O32B C30 73(4) . . ?
C30 O33 Ni7 127.4(5) . . ?
C28 O34 Ni12 126.5(5) . . ?
C28 O34 Ni11 129.9(5) . . ?
Ni12 O34 Ni11 95.9(2) . . ?
C31 O36 Ni1 106.6(5) . . ?
C31 O36 Ni2 121.9(5) . . ?
Ni1 O36 Ni2 96.2(2) . . ?
C34 O38 Ni1 125.8(5) . . ?
C32 O40 Ni1 111.0(5) . . ?
C36 O42 Ni3 124.4(5) . . ?
C36 O42 Ni2 121.5(5) . . ?
Ni3 O42 Ni2 89.4(2) . . ?
Ni12 O1H Ni11 97.4(2) . . ?
Ni12 O1H Ni10 95.3(2) . . ?
Ni11 O1H Ni10 98.9(2) . . ?
Ni8 O2H Ni9 100.2(2) . . ?
Ni8 O2H Ni10 97.1(2) . . ?
Ni9 O2H Ni10 97.5(2) . . ?
Ni12 O3H Ni8 95.9(2) . . ?
Ni12 O3H Ni10 95.2(2) . . ?
Ni8 O3H Ni10 97.3(2) . . ?
Ni8 O4H Ni12 92.2(2) . . ?
Ni8 O4H Ni6 145.0(3) . . ?
Ni12 O4H Ni6 78.23(16) . . ?
Ni8 O4H Ni5 80.27(17) . . ?
Ni12 O4H Ni5 146.4(2) . . ?
Ni6 O4H Ni5 89.29(19) . . ?
Ni5 O5H Ni6 100.7(2) . . ?
Ni5 O5H Ni7 96.8(2) . . ?
Ni6 O5H Ni7 95.3(2) . . ?
O1 C1 C5 108.4(7) . . ?
O1 C1 C2 112.0(7) . . ?
C5 C1 C2 106.5(7) . . ?
O1 C1 C3 109.2(6) . . ?
C5 C1 C3 110.7(7) . . ?
C2 C1 C3 110.0(7) . . ?
O3 C2 O2 123.8(8) . . ?
O3 C2 C1 120.1(7) . . ?
O2 C2 C1 116.0(7) . . ?
C4 C3 C1 114.5(7) . . ?
O4 C4 O5 121.0(8) . . ?
O4 C4 C3 120.4(7) . . ?
O5 C4 C3 118.5(7) . . ?
C1 C5 C6 119.7(7) . . ?
O6 C6 O7 122.7(8) . . ?
O6 C6 C5 120.9(8) . . ?
O7 C6 C5 116.4(8) . . ?
O8 C7 C8 107.3(6) . . ?
O8 C7 C11 111.5(6) . . ?
C8 C7 C11 110.6(7) . . ?
O8 C7 C9 111.3(6) . . ?
C8 C7 C9 107.7(6) . . ?
C11 C7 C9 108.4(6) . . ?
O10 C8 O9 123.6(7) . . ?
O10 C8 C7 122.3(7) . . ?
O9 C8 C7 114.0(7) . . ?
C10 C9 C7 119.3(6) . . ?
O13 C10 O14 121.8(8) . . ?
O13 C10 C9 122.8(7) . . ?
O14 C10 C9 115.4(7) . . ?
C12 C11 C7 116.1(7) . . ?
O12 C12 O11 123.9(7) . . ?
O12 C12 C11 119.4(7) . . ?
O11 C12 C11 116.7(7) . . ?
O15 C13 C15 110.2(7) . . ?
O15 C13 C14 109.1(6) . . ?
C15 C13 C14 109.7(6) . . ?
O15 C13 C17 113.9(6) . . ?
C15 C13 C17 105.9(6) . . ?
C14 C13 C17 107.9(7) . . ?
O17 C14 O16 122.7(8) . . ?
O17 C14 C13 119.3(7) . . ?
O16 C14 C13 117.9(7) . . ?
C16 C15 C13 115.5(6) . . ?
O21 C16 O20 125.6(7) . . ?
O21 C16 C15 118.2(7) . . ?
O20 C16 C15 116.1(8) . . ?
C18 C17 C13 114.8(6) . . ?
O18 C18 O19 124.3(8) . . ?
O18 C18 C17 119.0(8) . . ?
O19 C18 C17 116.5(8) . . ?
O22 C19 C20 108.9(6) . . ?
O22 C19 C21 109.9(6) . . ?
C20 C19 C21 109.4(6) . . ?
O22 C19 C23 111.9(6) . . ?
C20 C19 C23 107.7(7) . . ?
C21 C19 C23 109.0(6) . . ?
O23 C20 O24 122.7(8) . . ?
O23 C20 C19 120.2(7) . . ?
O24 C20 C19 117.1(7) . . ?
C22 C21 C19 116.4(6) . . ?
O25 C22 O26 121.5(8) . . ?
O25 C22 C21 121.6(7) . . ?
O26 C22 C21 117.0(7) . . ?
C24 C23 C19 116.6(7) . . ?
O28 C24 O27 121.2(8) . . ?
O28 C24 C23 119.8(7) . . ?
O27 C24 C23 119.0(7) . . ?
O29 C25 C26 108.0(6) . . ?
O29 C25 C29 111.8(6) . . ?
C26 C25 C29 108.7(7) . . ?
O29 C25 C27 111.3(6) . . ?
C26 C25 C27 110.4(6) . . ?
C29 C25 C27 106.6(7) . . ?
O30 C26 O31 123.1(8) . . ?
O30 C26 C25 119.8(7) . . ?
O31 C26 C25 117.0(7) . . ?
C28 C27 C25 114.1(6) . . ?
O35 C28 O34 121.0(8) . . ?
O35 C28 C27 121.1(7) . . ?
O34 C28 C27 117.9(7) . . ?
C30 C29 C25 119.6(7) . . ?
O32B C30 O33 111(2) . . ?
O32B C30 O32A 38(2) . . ?
O33 C30 O32A 123.2(10) . . ?
O32B C30 C29 118(2) . . ?
O33 C30 C29 121.8(8) . . ?
O32A C30 C29 114.6(10) . . ?
O36 C31 C33 108.5(6) . . ?
O36 C31 C35 110.4(7) . . ?
C33 C31 C35 109.6(6) . . ?
O36 C31 C32 109.7(6) . . ?
C33 C31 C32 107.6(7) . . ?
C35 C31 C32 111.0(6) . . ?
O39 C32 O40 123.2(8) . . ?
O39 C32 C31 119.8(7) . . ?
O40 C32 C31 116.8(7) . . ?
C31 C33 C34 118.9(6) . . ?
O38 C34 O37 123.7(8) . . ?
O38 C34 C33 122.4(7) . . ?
O37 C34 C33 113.8(7) . . ?
C36 C35 C31 116.1(6) . . ?
O41 C36 O42 122.6(8) . . ?
O41 C36 C35 119.3(7) . . ?
O42 C36 C35 118.1(7) . . ?
C53 N1 C54 109.7 . . ?
C53 N1 C52 110.0 . . ?
C54 N1 C52 108.1 . . ?
C53 N1 C51 110.5 . . ?
C54 N1 C51 110.1 . . ?
C52 N1 C51 108.5 . . ?
C58 N2 C55 109.4 . . ?
C58 N2 C56 109.1 . . ?
C55 N2 C56 110.4 . . ?
C58 N2 C57 112.3 . . ?
C55 N2 C57 108.4 . . ?
C56 N2 C57 107.3 . . ?
C60 N3 C59 120.3 . . ?
C60 N3 C62 111.6 . . ?
C59 N3 C62 110.5 . . ?
C60 N3 C61 102.8 . . ?
C59 N3 C61 98.5 . . ?
C62 N3 C61 111.8 . . ?
C65 N4 C63 108.9 . . ?
C65 N4 C64 111.2 . . ?
C63 N4 C64 110.3 . . ?
C65 N4 C66 113.3 . . ?
C63 N4 C66 106.1 . . ?
C64 N4 C66 106.9 . . ?
C67 N5 C70 111.9 . . ?
C67 N5 C68 113.5 . . ?
C70 N5 C68 114.1 . . ?
C67 N5 C69 104.6 . . ?
C70 N5 C69 110.0 . . ?
C68 N5 C69 101.8 . . ?
C74 N6 C72 119.2 . . ?
C74 N6 C71 103.7 . . ?
C72 N6 C71 110.8 . . ?
C74 N6 C73 101.2 . . ?
C72 N6 C73 117.4 . . ?
C71 N6 C73 102.3 . . ?
C74 C74 N6 102.5 5 . ?
C76 N7 C75 87.0 . . ?
C76 N7 C77 113.8 . . ?
C75 N7 C77 96.2 . . ?
C76 N7 C78 113.7 . . ?
C75 N7 C78 132.7 . . ?
C77 N7 C78 111.1 . . ?
N7 C75 C76 44.8 . . ?
N7 C76 C75 48.2 . . ?

loop_
_geom_bond_atom_site_label_1
_geom_bond_atom_site_label_2
_geom_bond_distance
_geom_bond_site_symmetry_2
_geom_bond_publ_flag
Ni1 O36 2.009(5) . ?
Ni1 O38 2.012(6) . ?
Ni1 O40 2.066(6) . ?
Ni1 O4W 2.073(5) . ?
Ni1 O21 2.105(6) . ?
Ni1 O4 2.113(6) . ?
Ni1 Ni2 2.9911(15) . ?
Ni2 O1 2.001(6) . ?
Ni2 O36 2.010(6) . ?
Ni2 O20 2.087(5) . ?
Ni2 O42 2.093(5) . ?
Ni2 O4 2.095(5) . ?
Ni2 O11 2.097(5) . ?
Ni2 Ni3 2.9377(14) . ?
Ni3 O1 1.993(5) . ?
Ni3 O6 2.017(6) . ?
Ni3 O2 2.052(6) . ?
Ni3 O5W 2.067(5) . ?
Ni3 O42 2.084(6) . ?
Ni3 O12 2.103(6) . ?
Ni4 O8 1.952(5) . ?
Ni4 O15 2.001(5) . ?
Ni4 O3W 2.058(6) . ?
Ni4 O11 2.071(5) . ?
Ni4 O16 2.107(6) . ?
Ni4 O20 2.172(5) . ?
Ni5 O15 1.986(5) . ?
Ni5 O5H 2.018(5) . ?
Ni5 O27 2.038(5) . ?
Ni5 O19 2.052(6) . ?
Ni5 O22 2.084(5) . ?
Ni5 O4H 2.271(5) . ?
Ni5 Ni8 2.8069(15) . ?
Ni6 O8 1.974(5) . ?
Ni6 O5H 2.020(5) . ?
Ni6 O13 2.026(5) . ?
Ni6 O9 2.063(5) . ?
Ni6 O29 2.138(5) . ?
Ni6 O4H 2.154(5) . ?
Ni6 Ni12 2.6910(15) . ?
Ni7 O23 2.015(6) . ?
Ni7 O31 2.036(6) . ?
Ni7 O29 2.058(5) . ?
Ni7 O33 2.059(6) . ?
Ni7 O22 2.075(5) . ?
Ni7 O5H 2.085(5) . ?
Ni8 O26 2.025(5) . ?
Ni8 O2H 2.030(6) . ?
Ni8 O3H 2.036(5) . ?
Ni8 O22 2.050(6) . ?
Ni8 O4H 2.078(5) . ?
Ni8 O19 2.139(5) . ?
Ni9 O2H 2.043(5) 2 ?
Ni9 O2H 2.043(5) . ?
Ni9 O2W 2.074(5) 2 ?
Ni9 O2W 2.074(5) . ?
Ni9 O26 2.112(6) 2 ?
Ni9 O26 2.112(6) . ?
Ni10 O3H 2.055(5) 2 ?
Ni10 O3H 2.055(5) . ?
Ni10 O1H 2.063(5) . ?
Ni10 O1H 2.063(5) 2 ?
Ni10 O2H 2.066(5) 2 ?
Ni10 O2H 2.066(5) . ?
Ni11 O1H 2.046(5) . ?
Ni11 O1H 2.046(5) 2 ?
Ni11 O1W 2.072(5) 2 ?
Ni11 O1W 2.072(5) . ?
Ni11 O34 2.072(5) 2 ?
Ni11 O34 2.072(5) . ?
Ni12 O29 2.017(6) . ?
Ni12 O1H 2.017(6) . ?
Ni12 O3H 2.028(5) . ?
Ni12 O34 2.039(5) . ?
Ni12 O4H 2.111(5) . ?
Ni12 O9 2.158(5) . ?
O1 C1 1.418(9) . ?
O2 C2 1.276(10) . ?
O3 C2 1.251(10) . ?
O4 C4 1.263(9) . ?
O5 C4 1.280(10) . ?
O6 C6 1.258(10) . ?
O7 C6 1.262(11) . ?
O8 C7 1.415(8) . ?
O9 C8 1.287(9) . ?
O10 C8 1.246(9) . ?
O11 C12 1.290(9) . ?
O12 C12 1.253(9) . ?
O13 C10 1.266(9) . ?
O14 C10 1.274(10) . ?
O15 C13 1.403(8) . ?
O16 C14 1.284(9) . ?
O17 C14 1.253(9) . ?
O18 C18 1.243(10) . ?
O19 C18 1.267(10) . ?
O20 C16 1.276(9) . ?
O21 C16 1.253(10) . ?
O22 C19 1.435(9) . ?
O23 C20 1.252(9) . ?
O24 C20 1.281(9) . ?
O25 C22 1.248(9) . ?
O26 C22 1.301(9) . ?
O27 C24 1.280(9) . ?
O28 C24 1.255(10) . ?
O29 C25 1.415(9) . ?
O30 C26 1.272(9) . ?
O31 C26 1.275(10) . ?
O32A O32B 0.83(5) . ?
O32A C30 1.282(18) . ?
O32B C30 1.26(5) . ?
O33 C30 1.243(10) . ?
O34 C28 1.291(9) . ?
O35 C28 1.246(9) . ?
O36 C31 1.418(9) . ?
O37 C34 1.261(10) . ?
O38 C34 1.251(9) . ?
O39 C32 1.267(9) . ?
O40 C32 1.270(9) . ?
O41 C36 1.244(9) . ?
O42 C36 1.296(9) . ?
C1 C5 1.511(12) . ?
C1 C2 1.534(12) . ?
C1 C3 1.554(10) . ?
C3 C4 1.492(12) . ?
C5 C6 1.528(12) . ?
C7 C8 1.537(11) . ?
C7 C11 1.538(11) . ?
C7 C9 1.546(11) . ?
C9 C10 1.525(12) . ?
C11 C12 1.520(11) . ?
C13 C15 1.542(11) . ?
C13 C14 1.553(12) . ?
C13 C17 1.557(10) . ?
C15 C16 1.516(11) . ?
C17 C18 1.525(11) . ?
C19 C20 1.530(12) . ?
C19 C21 1.544(11) . ?
C19 C23 1.546(10) . ?
C21 C22 1.508(12) . ?
C23 C24 1.509(11) . ?
C25 C26 1.529(12) . ?
C25 C29 1.542(11) . ?
C25 C27 1.552(10) . ?
C27 C28 1.498(11) . ?
C29 C30 1.510(11) . ?
C31 C33 1.525(11) . ?
C31 C35 1.534(11) . ?
C31 C32 1.545(11) . ?
C33 C34 1.544(11) . ?
C35 C36 1.498(12) . ?
N1 C53 1.4735 . ?
N1 C54 1.4767 . ?
N1 C52 1.4772 . ?
N1 C51 1.5162 . ?
N2 C58 1.4636 . ?
N2 C55 1.4763 . ?
N2 C56 1.4879 . ?
N2 C57 1.4983 . ?
N3 C60 1.3613 . ?
N3 C59 1.4324 . ?
N3 C62 1.5146 . ?
N3 C61 1.5611 . ?
N4 C65 1.4380 . ?
N4 C63 1.4753 . ?
N4 C64 1.4783 . ?
N4 C66 1.4894 . ?
N5 C67 1.3599 . ?
N5 C70 1.4539 . ?
N5 C68 1.4862 . ?
N5 C69 1.5017 . ?
N6 C74 1.5215 . ?
N6 C72 1.5284 . ?
N6 C71 1.5401 . ?
N6 C73 1.5718 . ?
C74 C74 1.3265 5 ?
N7 C76 1.3099 . ?
N7 C75 1.3875 . ?
N7 C77 1.4360 . ?
N7 C78 1.4448 . ?
C75 C76 1.8576 . ?

loop_
_geom_torsion_atom_site_label_1
_geom_torsion_atom_site_label_2
_geom_torsion_atom_site_label_3
_geom_torsion_atom_site_label_4
_geom_torsion
_geom_torsion_site_symmetry_1
_geom_torsion_site_symmetry_2
_geom_torsion_site_symmetry_3
_geom_torsion_site_symmetry_4
_geom_torsion_publ_flag
O36 Ni1 Ni2 O1 -167.6(3) . . . . ?
O38 Ni1 Ni2 O1 -177.6(3) . . . . ?
O40 Ni1 Ni2 O1 -88.2(3) . . . . ?
O4W Ni1 Ni2 O1 10.0(3) . . . . ?
O21 Ni1 Ni2 O1 91.3(3) . . . . ?
O4 Ni1 Ni2 O1 -4.2(3) . . . . ?
O38 Ni1 Ni2 O36 -10.0(3) . . . . ?
O40 Ni1 Ni2 O36 79.4(3) . . . . ?
O4W Ni1 Ni2 O36 177.7(3) . . . . ?
O21 Ni1 Ni2 O36 -101.1(3) . . . . ?
O4 Ni1 Ni2 O36 163.4(3) . . . . ?
O36 Ni1 Ni2 O20 97.6(3) . . . . ?
O38 Ni1 Ni2 O20 87.6(3) . . . . ?
O40 Ni1 Ni2 O20 177.0(2) . . . . ?
O4W Ni1 Ni2 O20 -84.7(3) . . . . ?
O21 Ni1 Ni2 O20 -3.5(2) . . . . ?
O4 Ni1 Ni2 O20 -99.0(3) . . . . ?
O36 Ni1 Ni2 O42 -65.3(3) . . . . ?
O38 Ni1 Ni2 O42 -75.3(3) . . . . ?
O40 Ni1 Ni2 O42 14.1(2) . . . . ?
O4W Ni1 Ni2 O42 112.4(3) . . . . ?
O21 Ni1 Ni2 O42 -166.4(2) . . . . ?
O4 Ni1 Ni2 O42 98.1(3) . . . . ?
O36 Ni1 Ni2 O4 -163.4(3) . . . . ?
O38 Ni1 Ni2 O4 -173.4(3) . . . . ?
O40 Ni1 Ni2 O4 -84.0(3) . . . . ?
O4W Ni1 Ni2 O4 14.3(3) . . . . ?
O21 Ni1 Ni2 O4 95.5(3) . . . . ?
O36 Ni1 Ni2 O11 39.3(3) . . . . ?
O38 Ni1 Ni2 O11 29.3(3) . . . . ?
O40 Ni1 Ni2 O11 118.8(3) . . . . ?
O4W Ni1 Ni2 O11 -143.0(3) . . . . ?
O21 Ni1 Ni2 O11 -61.8(3) . . . . ?
O4 Ni1 Ni2 O11 -157.3(3) . . . . ?
O36 Ni1 Ni2 Ni3 -103.7(2) . . . . ?
O38 Ni1 Ni2 Ni3 -113.7(2) . . . . ?
O40 Ni1 Ni2 Ni3 -24.25(17) . . . . ?
O4W Ni1 Ni2 Ni3 74.0(2) . . . . ?
O21 Ni1 Ni2 Ni3 155.23(16) . . . . ?
O4 Ni1 Ni2 Ni3 59.7(2) . . . . ?
O36 Ni2 Ni3 O1 -168.7(3) . . . . ?
O20 Ni2 Ni3 O1 40.7(3) . . . . ?
O42 Ni2 Ni3 O1 -163.9(3) . . . . ?
O4 Ni2 Ni3 O1 -67.1(3) . . . . ?
O11 Ni2 Ni3 O1 98.1(3) . . . . ?
Ni1 Ni2 Ni3 O1 -107.2(2) . . . . ?
O1 Ni2 Ni3 O6 -8.9(3) . . . . ?
O36 Ni2 Ni3 O6 -177.6(3) . . . . ?
O20 Ni2 Ni3 O6 31.8(3) . . . . ?
O42 Ni2 Ni3 O6 -172.8(3) . . . . ?
O4 Ni2 Ni3 O6 -76.0(3) . . . . ?
O11 Ni2 Ni3 O6 89.2(3) . . . . ?
Ni1 Ni2 Ni3 O6 -116.1(2) . . . . ?
O1 Ni2 Ni3 O2 80.8(3) . . . . ?
O36 Ni2 Ni3 O2 -87.8(3) . . . . ?
O20 Ni2 Ni3 O2 121.6(3) . . . . ?
O42 Ni2 Ni3 O2 -83.0(3) . . . . ?
O4 Ni2 Ni3 O2 13.7(2) . . . . ?
O11 Ni2 Ni3 O2 179.0(2) . . . . ?
Ni1 Ni2 Ni3 O2 -26.33(18) . . . . ?
O1 Ni2 Ni3 O5W -180(39) . . . . ?
O36 Ni2 Ni3 O5W 11.7(3) . . . . ?
O20 Ni2 Ni3 O5W -138.9(3) . . . . ?
O42 Ni2 Ni3 O5W 16.5(3) . . . . ?
O4 Ni2 Ni3 O5W 113.2(3) . . . . ?
O11 Ni2 Ni3 O5W -81.5(3) . . . . ?
Ni1 Ni2 Ni3 O5W 73.2(3) . . . . ?
O1 Ni2 Ni3 O42 163.9(3) . . . . ?
O36 Ni2 Ni3 O42 -4.8(3) . . . . ?
O20 Ni2 Ni3 O42 -155.4(3) . . . . ?
O4 Ni2 Ni3 O42 96.8(3) . . . . ?
O11 Ni2 Ni3 O42 -98.0(3) . . . . ?
Ni1 Ni2 Ni3 O42 56.7(2) . . . . ?
O1 Ni2 Ni3 O12 -98.8(3) . . . . ?
O36 Ni2 Ni3 O12 92.5(3) . . . . ?
O20 Ni2 Ni3 O12 -58.1(3) . . . . ?
O42 Ni2 Ni3 O12 97.3(3) . . . . ?
O4 Ni2 Ni3 O12 -165.9(2) . . . . ?
O11 Ni2 Ni3 O12 -0.7(2) . . . . ?
Ni1 Ni2 Ni3 O12 154.02(18) . . . . ?
O15 Ni5 Ni8 O26 -119.2(3) . . . . ?
O5H Ni5 Ni8 O26 122.4(2) . . . . ?
O27 Ni5 Ni8 O26 3.6(3) . . . . ?
O19 Ni5 Ni8 O26 -65.2(3) . . . . ?
O22 Ni5 Ni8 O26 59.8(3) . . . . ?
O4H Ni5 Ni8 O26 177.6(3) . . . . ?
O15 Ni5 Ni8 O2H -7.7(3) . . . . ?
O5H Ni5 Ni8 O2H -126.1(2) . . . . ?
O27 Ni5 Ni8 O2H 115.1(3) . . . . ?
O19 Ni5 Ni8 O2H 46.3(3) . . . . ?
O22 Ni5 Ni8 O2H 171.4(3) . . . . ?
O4H Ni5 Ni8 O2H -70.9(3) . . . . ?
O15 Ni5 Ni8 O3H 110.9(3) . . . . ?
O5H Ni5 Ni8 O3H -7.5(2) . . . . ?
O27 Ni5 Ni8 O3H -126.4(3) . . . . ?
O19 Ni5 Ni8 O3H 164.9(3) . . . . ?
O22 Ni5 Ni8 O3H -70.1(3) . . . . ?
O4H Ni5 Ni8 O3H 47.7(2) . . . . ?
O15 Ni5 Ni8 O22 -179.0(3) . . . . ?
O5H Ni5 Ni8 O22 62.6(2) . . . . ?
O27 Ni5 Ni8 O22 -56.2(3) . . . . ?
O19 Ni5 Ni8 O22 -125.0(3) . . . . ?
O4H Ni5 Ni8 O22 117.8(2) . . . . ?
O15 Ni5 Ni8 O4H 63.2(2) . . . . ?
O5H Ni5 Ni8 O4H -55.2(2) . . . . ?
O27 Ni5 Ni8 O4H -174.0(3) . . . . ?
O19 Ni5 Ni8 O4H 117.2(3) . . . . ?
O22 Ni5 Ni8 O4H -117.8(2) . . . . ?
O15 Ni5 Ni8 O19 -54.0(3) . . . . ?
O5H Ni5 Ni8 O19 -172.4(2) . . . . ?
O27 Ni5 Ni8 O19 68.8(3) . . . . ?
O22 Ni5 Ni8 O19 125.0(3) . . . . ?
O4H Ni5 Ni8 O19 -117.2(3) . . . . ?
O8 Ni6 Ni12 O29 178.4(2) . . . . ?
O5H Ni6 Ni12 O29 -58.4(2) . . . . ?
O13 Ni6 Ni12 O29 67.5(3) . . . . ?
O9 Ni6 Ni12 O29 122.8(2) . . . . ?
O4H Ni6 Ni12 O29 -114.7(2) . . . . ?
O8 Ni6 Ni12 O1H 3.2(2) . . . . ?
O5H Ni6 Ni12 O1H 126.4(2) . . . . ?
O13 Ni6 Ni12 O1H -107.7(3) . . . . ?
O9 Ni6 Ni12 O1H -52.5(3) . . . . ?
O29 Ni6 Ni12 O1H -175.2(3) . . . . ?
O4H Ni6 Ni12 O1H 70.0(3) . . . . ?
O8 Ni6 Ni12 O3H -114.3(2) . . . . ?
O5H Ni6 Ni12 O3H 8.9(2) . . . . ?
O13 Ni6 Ni12 O3H 134.8(3) . . . . ?
O9 Ni6 Ni12 O3H -170.0(3) . . . . ?
O29 Ni6 Ni12 O3H 67.3(3) . . . . ?
O4H Ni6 Ni12 O3H -47.5(2) . . . . ?
O8 Ni6 Ni12 O34 112.7(2) . . . . ?
O5H Ni6 Ni12 O34 -124.1(2) . . . . ?
O13 Ni6 Ni12 O34 1.8(3) . . . . ?
O9 Ni6 Ni12 O34 57.0(2) . . . . ?
O29 Ni6 Ni12 O34 -65.7(2) . . . . ?
O4H Ni6 Ni12 O34 179.5(2) . . . . ?
O8 Ni6 Ni12 O4H -66.9(2) . . . . ?
O5H Ni6 Ni12 O4H 56.4(2) . . . . ?
O13 Ni6 Ni12 O4H -177.8(3) . . . . ?
O9 Ni6 Ni12 O4H -122.5(2) . . . . ?
O29 Ni6 Ni12 O4H 114.7(2) . . . . ?
O8 Ni6 Ni12 O9 55.6(2) . . . . ?
O5H Ni6 Ni12 O9 178.9(2) . . . . ?
O13 Ni6 Ni12 O9 -55.3(3) . . . . ?
O29 Ni6 Ni12 O9 -122.8(2) . . . . ?
O4H Ni6 Ni12 O9 122.5(2) . . . . ?
O6 Ni3 O1 C1 -62.3(5) . . . . ?
O2 Ni3 O1 C1 28.0(5) . . . . ?
O5W Ni3 O1 C1 131(6) . . . . ?
O42 Ni3 O1 C1 113.1(5) . . . . ?
O12 Ni3 O1 C1 -157.0(5) . . . . ?
Ni2 Ni3 O1 C1 124.5(6) . . . . ?
O6 Ni3 O1 Ni2 173.2(3) . . . . ?
O2 Ni3 O1 Ni2 -96.5(2) . . . . ?
O5W Ni3 O1 Ni2 6(6) . . . . ?
O42 Ni3 O1 Ni2 -11.4(2) . . . . ?
O12 Ni3 O1 Ni2 78.5(2) . . . . ?
O36 Ni2 O1 C1 -49.6(15) . . . . ?
O20 Ni2 O1 C1 94.9(5) . . . . ?
O42 Ni2 O1 C1 -100.2(5) . . . . ?
O4 Ni2 O1 C1 7.6(5) . . . . ?
O11 Ni2 O1 C1 172.2(5) . . . . ?
Ni3 Ni2 O1 C1 -111.5(6) . . . . ?
Ni1 Ni2 O1 C1 10.6(6) . . . . ?
O36 Ni2 O1 Ni3 61.9(14) . . . . ?
O20 Ni2 O1 Ni3 -153.6(2) . . . . ?
O42 Ni2 O1 Ni3 11.4(2) . . . . ?
O4 Ni2 O1 Ni3 119.1(2) . . . . ?
O11 Ni2 O1 Ni3 -76.3(2) . . . . ?
Ni1 Ni2 O1 Ni3 122.14(16) . . . . ?
O1 Ni3 O2 C2 -14.5(6) . . . . ?
O6 Ni3 O2 C2 73.2(6) . . . . ?
O5W Ni3 O2 C2 167.8(6) . . . . ?
O42 Ni3 O2 C2 -102.2(6) . . . . ?
O12 Ni3 O2 C2 -54.4(19) . . . . ?
Ni2 Ni3 O2 C2 -57.0(6) . . . . ?
O1 Ni2 O4 C4 36.1(6) . . . . ?
O36 Ni2 O4 C4 -151.9(6) . . . . ?
O20 Ni2 O4 C4 -65.9(6) . . . . ?
O42 Ni2 O4 C4 122.3(6) . . . . ?
O11 Ni2 O4 C4 -39.5(11) . . . . ?
Ni3 Ni2 O4 C4 74.7(6) . . . . ?
Ni1 Ni2 O4 C4 -140.8(6) . . . . ?
O1 Ni2 O4 Ni1 177.0(2) . . . . ?
O36 Ni2 O4 Ni1 -11.03(19) . . . . ?
O20 Ni2 O4 Ni1 75.0(2) . . . . ?
O42 Ni2 O4 Ni1 -96.8(2) . . . . ?
O11 Ni2 O4 Ni1 101.3(8) . . . . ?
Ni3 Ni2 O4 Ni1 -144.51(12) . . . . ?
O36 Ni1 O4 C4 148.2(7) . . . . ?
O38 Ni1 O4 C4 -178(100) . . . . ?
O40 Ni1 O4 C4 -128.8(7) . . . . ?
O4W Ni1 O4 C4 -32.6(7) . . . . ?
O21 Ni1 O4 C4 56.8(7) . . . . ?
Ni2 Ni1 O4 C4 137.1(7) . . . . ?
O36 Ni1 O4 Ni2 11.0(2) . . . . ?
O38 Ni1 O4 Ni2 44.9(19) . . . . ?
O40 Ni1 O4 Ni2 94.1(2) . . . . ?
O4W Ni1 O4 Ni2 -169.8(2) . . . . ?
O21 Ni1 O4 Ni2 -80.3(2) . . . . ?
O1 Ni3 O6 C6 27.9(7) . . . . ?
O2 Ni3 O6 C6 -55.6(7) . . . . ?
O5W Ni3 O6 C6 -152.7(7) . . . . ?
O42 Ni3 O6 C6 -14(2) . . . . ?
O12 Ni3 O6 C6 118.1(7) . . . . ?
Ni2 Ni3 O6 C6 33.9(8) . . . . ?
O15 Ni4 O8 C7 162.4(6) . . . . ?
O3W Ni4 O8 C7 -104.3(6) . . . . ?
O11 Ni4 O8 C7 -13.7(6) . . . . ?
O16 Ni4 O8 C7 81.5(6) . . . . ?
O20 Ni4 O8 C7 -20.2(14) . . . . ?
O15 Ni4 O8 Ni6 -35.5(4) . . . . ?
O3W Ni4 O8 Ni6 57.8(3) . . . . ?
O11 Ni4 O8 Ni6 148.4(3) . . . . ?
O16 Ni4 O8 Ni6 -116.4(3) . . . . ?
O20 Ni4 O8 Ni6 141.9(9) . . . . ?
O5H Ni6 O8 C7 159.1(5) . . . . ?
O13 Ni6 O8 C7 56.2(5) . . . . ?
O9 Ni6 O8 C7 -32.4(5) . . . . ?
O29 Ni6 O8 C7 -70.0(8) . . . . ?
O4H Ni6 O8 C7 -118.6(5) . . . . ?
Ni12 Ni6 O8 C7 -73.6(5) . . . . ?
O5H Ni6 O8 Ni4 -5.5(4) . . . . ?
O13 Ni6 O8 Ni4 -108.3(3) . . . . ?
O9 Ni6 O8 Ni4 163.1(4) . . . . ?
O29 Ni6 O8 Ni4 125.4(6) . . . . ?
O4H Ni6 O8 Ni4 76.9(3) . . . . ?
Ni12 Ni6 O8 Ni4 121.8(3) . . . . ?
O8 Ni6 O9 C8 12.2(5) . . . . ?
O5H Ni6 O9 C8 137.5(9) . . . . ?
O13 Ni6 O9 C8 -80.5(5) . . . . ?
O29 Ni6 O9 C8 -179.4(5) . . . . ?
O4H Ni6 O9 C8 101.5(5) . . . . ?
Ni12 Ni6 O9 C8 141.9(5) . . . . ?
O8 Ni6 O9 Ni12 -129.8(2) . . . . ?
O5H Ni6 O9 Ni12 -4.4(9) . . . . ?
O13 Ni6 O9 Ni12 137.52(19) . . . . ?
O29 Ni6 O9 Ni12 38.68(17) . . . . ?
O4H Ni6 O9 Ni12 -40.49(16) . . . . ?
O29 Ni12 O9 C8 -154.2(8) . . . . ?
O1H Ni12 O9 C8 29.6(8) . . . . ?
O3H Ni12 O9 C8 -57.7(17) . . . . ?
O34 Ni12 O9 C8 113.6(8) . . . . ?
O4H Ni12 O9 C8 -71.1(8) . . . . ?
Ni6 Ni12 O9 C8 -112.7(8) . . . . ?
O29 Ni12 O9 Ni6 -41.43(18) . . . . ?
O1H Ni12 O9 Ni6 142.37(18) . . . . ?
O3H Ni12 O9 Ni6 55.0(13) . . . . ?
O34 Ni12 O9 Ni6 -133.64(19) . . . . ?
O4H Ni12 O9 Ni6 41.58(18) . . . . ?
O8 Ni4 O11 C12 39.3(6) . . . . ?
O15 Ni4 O11 C12 -121.9(11) . . . . ?
O3W Ni4 O11 C12 133.7(6) . . . . ?
O16 Ni4 O11 C12 -60.4(6) . . . . ?
O20 Ni4 O11 C12 -142.2(6) . . . . ?
O8 Ni4 O11 Ni2 -163.0(3) . . . . ?
O15 Ni4 O11 Ni2 35.8(13) . . . . ?
O3W Ni4 O11 Ni2 -68.5(2) . . . . ?
O16 Ni4 O11 Ni2 97.3(2) . . . . ?
O20 Ni4 O11 Ni2 15.6(2) . . . . ?
O1 Ni2 O11 C12 37.0(7) . . . . ?
O36 Ni2 O11 C12 -136.6(6) . . . . ?
O20 Ni2 O11 C12 139.9(7) . . . . ?
O42 Ni2 O11 C12 -49.7(7) . . . . ?
O4 Ni2 O11 C12 113.0(9) . . . . ?
Ni3 Ni2 O11 C12 -5.1(6) . . . . ?
Ni1 Ni2 O11 C12 -162.0(6) . . . . ?
O1 Ni2 O11 Ni4 -119.0(2) . . . . ?
O36 Ni2 O11 Ni4 67.4(2) . . . . ?
O20 Ni2 O11 Ni4 -16.1(2) . . . . ?
O42 Ni2 O11 Ni4 154.2(2) . . . . ?
O4 Ni2 O11 Ni4 -43.1(9) . . . . ?
Ni3 Ni2 O11 Ni4 -161.1(2) . . . . ?
Ni1 Ni2 O11 Ni4 41.9(3) . . . . ?
O1 Ni3 O12 C12 -35.4(7) . . . . ?
O6 Ni3 O12 C12 -123.3(6) . . . . ?
O2 Ni3 O12 C12 4(2) . . . . ?
O5W Ni3 O12 C12 142.3(7) . . . . ?
O42 Ni3 O12 C12 51.7(6) . . . . ?
Ni2 Ni3 O12 C12 6.7(6) . . . . ?
O8 Ni6 O13 C10 -31.7(6) . . . . ?
O5H Ni6 O13 C10 -139.6(6) . . . . ?
O9 Ni6 O13 C10 48.8(6) . . . . ?
O29 Ni6 O13 C10 132.9(6) . . . . ?
O4H Ni6 O13 C10 71(2) . . . . ?
Ni12 Ni6 O13 C10 89.2(6) . . . . ?
O5H Ni5 O15 C13 -168.6(6) . . . . ?
O27 Ni5 O15 C13 -65.4(6) . . . . ?
O19 Ni5 O15 C13 31.1(6) . . . . ?
O22 Ni5 O15 C13 63.7(17) . . . . ?
O4H Ni5 O15 C13 110.0(6) . . . . ?
Ni8 Ni5 O15 C13 69.0(6) . . . . ?
O5H Ni5 O15 Ni4 34.0(4) . . . . ?
O27 Ni5 O15 Ni4 137.2(4) . . . . ?
O19 Ni5 O15 Ni4 -126.2(4) . . . . ?
O22 Ni5 O15 Ni4 -93.7(15) . . . . ?
O4H Ni5 O15 Ni4 -47.4(4) . . . . ?
Ni8 Ni5 O15 Ni4 -88.4(4) . . . . ?
O8 Ni4 O15 C13 -141.3(5) . . . . ?
O3W Ni4 O15 C13 123.8(5) . . . . ?
O11 Ni4 O15 C13 19.6(14) . . . . ?
O16 Ni4 O15 C13 -43.4(5) . . . . ?
O20 Ni4 O15 C13 39.3(5) . . . . ?
O8 Ni4 O15 Ni5 19.7(4) . . . . ?
O3W Ni4 O15 Ni5 -75.3(4) . . . . ?
O11 Ni4 O15 Ni5 -179(100) . . . . ?
O16 Ni4 O15 Ni5 117.6(4) . . . . ?
O20 Ni4 O15 Ni5 -159.7(4) . . . . ?
O8 Ni4 O16 C14 139.3(5) . . . . ?
O15 Ni4 O16 C14 39.8(5) . . . . ?
O3W Ni4 O16 C14 -18.1(11) . . . . ?
O11 Ni4 O16 C14 -129.4(5) . . . . ?
O20 Ni4 O16 C14 -53.3(5) . . . . ?
O15 Ni5 O19 C18 -18.7(6) . . . . ?
O5H Ni5 O19 C18 -138.6(6) . . . . ?
O27 Ni5 O19 C18 75.1(6) . . . . ?
O22 Ni5 O19 C18 165.4(6) . . . . ?
O4H Ni5 O19 C18 -116.2(6) . . . . ?
Ni8 Ni5 O19 C18 -157.6(7) . . . . ?
O15 Ni5 O19 Ni8 138.9(2) . . . . ?
O5H Ni5 O19 Ni8 19.1(6) . . . . ?
O27 Ni5 O19 Ni8 -127.29(19) . . . . ?
O22 Ni5 O19 Ni8 -36.97(18) . . . . ?
O4H Ni5 O19 Ni8 41.42(17) . . . . ?
O26 Ni8 O19 C18 -82.9(8) . . . . ?
O2H Ni8 O19 C18 -0.3(8) . . . . ?
O3H Ni8 O19 C18 81.0(13) . . . . ?
O22 Ni8 O19 C18 -175.2(8) . . . . ?
O4H Ni8 O19 C18 101.1(8) . . . . ?
Ni5 Ni8 O19 C18 147.0(9) . . . . ?
O26 Ni8 O19 Ni5 130.2(2) . . . . ?
O2H Ni8 O19 Ni5 -147.24(19) . . . . ?
O3H Ni8 O19 Ni5 -65.9(10) . . . . ?
O22 Ni8 O19 Ni5 37.82(18) . . . . ?
O4H Ni8 O19 Ni5 -45.84(19) . . . . ?
O1 Ni2 O20 C16 -128.5(6) . . . . ?
O36 Ni2 O20 C16 46.0(6) . . . . ?
O42 Ni2 O20 C16 112.8(9) . . . . ?
O4 Ni2 O20 C16 -39.8(6) . . . . ?
O11 Ni2 O20 C16 147.3(6) . . . . ?
Ni3 Ni2 O20 C16 -155.3(5) . . . . ?
Ni1 Ni2 O20 C16 4.4(6) . . . . ?
O1 Ni2 O20 Ni4 99.5(2) . . . . ?
O36 Ni2 O20 Ni4 -86.0(2) . . . . ?
O42 Ni2 O20 Ni4 -19.3(9) . . . . ?
O4 Ni2 O20 Ni4 -171.9(2) . . . . ?
O11 Ni2 O20 Ni4 15.2(2) . . . . ?
Ni3 Ni2 O20 Ni4 72.7(3) . . . . ?
Ni1 Ni2 O20 Ni4 -127.62(19) . . . . ?
O8 Ni4 O20 C16 -150.6(10) . . . . ?
O15 Ni4 O20 C16 26.9(6) . . . . ?
O3W Ni4 O20 C16 -65.3(6) . . . . ?
O11 Ni4 O20 C16 -157.2(6) . . . . ?
O16 Ni4 O20 C16 106.0(6) . . . . ?
O8 Ni4 O20 Ni2 -8.8(11) . . . . ?
O15 Ni4 O20 Ni2 168.6(2) . . . . ?
O3W Ni4 O20 Ni2 76.4(2) . . . . ?
O11 Ni4 O20 Ni2 -15.5(2) . . . . ?
O16 Ni4 O20 Ni2 -112.3(2) . . . . ?
O36 Ni1 O21 C16 -36.3(6) . . . . ?
O38 Ni1 O21 C16 -125.2(6) . . . . ?
O40 Ni1 O21 C16 8.2(18) . . . . ?
O4W Ni1 O21 C16 139.3(6) . . . . ?
O4 Ni1 O21 C16 48.9(6) . . . . ?
Ni2 Ni1 O21 C16 4.7(6) . . . . ?
O26 Ni8 O22 C19 -11.4(5) . . . . ?
O2H Ni8 O22 C19 33(2) . . . . ?
O3H Ni8 O22 C19 -107.9(5) . . . . ?
O4H Ni8 O22 C19 167.6(5) . . . . ?
O19 Ni8 O22 C19 85.2(5) . . . . ?
Ni5 Ni8 O22 C19 122.3(5) . . . . ?
O26 Ni8 O22 Ni7 133.0(3) . . . . ?
O2H Ni8 O22 Ni7 178(100) . . . . ?
O3H Ni8 O22 Ni7 36.5(3) . . . . ?
O4H Ni8 O22 Ni7 -47.9(3) . . . . ?
O19 Ni8 O22 Ni7 -130.3(3) . . . . ?
Ni5 Ni8 O22 Ni7 -93.3(3) . . . . ?
O26 Ni8 O22 Ni5 -133.69(19) . . . . ?
O2H Ni8 O22 Ni5 -88.8(18) . . . . ?
O3H Ni8 O22 Ni5 129.83(18) . . . . ?
O4H Ni8 O22 Ni5 45.35(17) . . . . ?
O19 Ni8 O22 Ni5 -37.05(17) . . . . ?
O23 Ni7 O22 C19 -23.2(5) . . . . ?
O31 Ni7 O22 C19 -64(2) . . . . ?
O29 Ni7 O22 C19 152.1(5) . . . . ?
O33 Ni7 O22 C19 63.7(5) . . . . ?
O5H Ni7 O22 C19 -123.6(5) . . . . ?
O23 Ni7 O22 Ni8 -170.5(3) . . . . ?
O31 Ni7 O22 Ni8 149(2) . . . . ?
O29 Ni7 O22 Ni8 4.7(3) . . . . ?
O33 Ni7 O22 Ni8 -83.6(3) . . . . ?
O5H Ni7 O22 Ni8 89.1(3) . . . . ?
O23 Ni7 O22 Ni5 101.6(2) . . . . ?
O31 Ni7 O22 Ni5 61(2) . . . . ?
O29 Ni7 O22 Ni5 -83.2(2) . . . . ?
O33 Ni7 O22 Ni5 -171.5(2) . . . . ?
O5H Ni7 O22 Ni5 1.2(2) . . . . ?
O15 Ni5 O22 C19 -115.8(15) . . . . ?
O5H Ni5 O22 C19 115.7(5) . . . . ?
O27 Ni5 O22 C19 13.5(6) . . . . ?
O19 Ni5 O22 C19 -82.9(5) . . . . ?
O4H Ni5 O22 C19 -163.1(6) . . . . ?
Ni8 Ni5 O22 C19 -121.7(6) . . . . ?
O15 Ni5 O22 Ni8 5.9(16) . . . . ?
O5H Ni5 O22 Ni8 -122.6(2) . . . . ?
O27 Ni5 O22 Ni8 135.2(2) . . . . ?
O19 Ni5 O22 Ni8 38.75(18) . . . . ?
O4H Ni5 O22 Ni8 -41.43(16) . . . . ?
O15 Ni5 O22 Ni7 127.3(14) . . . . ?
O5H Ni5 O22 Ni7 -1.3(2) . . . . ?
O27 Ni5 O22 Ni7 -103.5(2) . . . . ?
O19 Ni5 O22 Ni7 160.1(2) . . . . ?
O4H Ni5 O22 Ni7 79.9(2) . . . . ?
Ni8 Ni5 O22 Ni7 121.3(2) . . . . ?
O31 Ni7 O23 C20 -160.5(5) . . . . ?
O29 Ni7 O23 C20 -114(2) . . . . ?
O33 Ni7 O23 C20 -68.3(5) . . . . ?
O22 Ni7 O23 C20 23.0(5) . . . . ?
O5H Ni7 O23 C20 104.5(5) . . . . ?
O2H Ni8 O26 C22 172.5(6) . . . . ?
O3H Ni8 O26 C22 90.0(6) . . . . ?
O22 Ni8 O26 C22 -12.1(6) . . . . ?
O4H Ni8 O26 C22 -25(3) . . . . ?
O19 Ni8 O26 C22 -93.6(6) . . . . ?
Ni5 Ni8 O26 C22 -51.9(6) . . . . ?
O2H Ni8 O26 Ni9 0.6(2) . . . . ?
O3H Ni8 O26 Ni9 -81.8(2) . . . . ?
O22 Ni8 O26 Ni9 176.1(2) . . . . ?
O4H Ni8 O26 Ni9 163(3) . . . . ?
O19 Ni8 O26 Ni9 94.5(2) . . . . ?
Ni5 Ni8 O26 Ni9 136.21(13) . . . . ?
O2H Ni9 O26 C22 -90.6(7) 2 . . . ?
O2H Ni9 O26 C22 -172.0(7) . . . . ?
O2W Ni9 O26 C22 3.3(6) 2 . . . ?
O2W Ni9 O26 C22 94.5(6) . . . . ?
O26 Ni9 O26 C22 -131.1(6) 2 . . . ?
O2H Ni9 O26 Ni8 80.8(2) 2 . . . ?
O2H Ni9 O26 Ni8 -0.6(2) . . . . ?
O2W Ni9 O26 Ni8 174.7(2) 2 . . . ?
O2W Ni9 O26 Ni8 -94.1(2) . . . . ?
O26 Ni9 O26 Ni8 40.27(17) 2 . . . ?
O15 Ni5 O27 C24 133.5(6) . . . . ?
O5H Ni5 O27 C24 -125.4(6) . . . . ?
O19 Ni5 O27 C24 42.0(6) . . . . ?
O22 Ni5 O27 C24 -40.5(6) . . . . ?
O4H Ni5 O27 C24 -24.5(13) . . . . ?
Ni8 Ni5 O27 C24 -3.3(7) . . . . ?
O1H Ni12 O29 C25 -18(3) . . . . ?
O3H Ni12 O29 C25 99.1(5) . . . . ?
O34 Ni12 O29 C25 -2.3(5) . . . . ?
O4H Ni12 O29 C25 -176.2(5) . . . . ?
O9 Ni12 O29 C25 -90.9(5) . . . . ?
Ni6 Ni12 O29 C25 -130.4(5) . . . . ?
O1H Ni12 O29 Ni7 -161(3) . . . . ?
O3H Ni12 O29 Ni7 -44.3(3) . . . . ?
O34 Ni12 O29 Ni7 -145.7(3) . . . . ?
O4H Ni12 O29 Ni7 40.3(3) . . . . ?
O9 Ni12 O29 Ni7 125.7(3) . . . . ?
Ni6 Ni12 O29 Ni7 86.2(3) . . . . ?
O1H Ni12 O29 Ni6 113(3) . . . . ?
O3H Ni12 O29 Ni6 -130.50(18) . . . . ?
O34 Ni12 O29 Ni6 128.11(18) . . . . ?
O4H Ni12 O29 Ni6 -45.87(17) . . . . ?
O9 Ni12 O29 Ni6 39.48(17) . . . . ?
O23 Ni7 O29 C25 -12(2) . . . . ?
O31 Ni7 O29 C25 35.4(5) . . . . ?
O33 Ni7 O29 C25 -57.5(5) . . . . ?
O22 Ni7 O29 C25 -147.8(5) . . . . ?
O5H Ni7 O29 C25 130.1(5) . . . . ?
O23 Ni7 O29 Ni12 135.5(19) . . . . ?
O31 Ni7 O29 Ni12 -177.2(4) . . . . ?
O33 Ni7 O29 Ni12 90.0(3) . . . . ?
O22 Ni7 O29 Ni12 -0.4(4) . . . . ?
O5H Ni7 O29 Ni12 -82.5(3) . . . . ?
O23 Ni7 O29 Ni6 -144.2(19) . . . . ?
O31 Ni7 O29 Ni6 -96.9(2) . . . . ?
O33 Ni7 O29 Ni6 170.2(2) . . . . ?
O22 Ni7 O29 Ni6 79.9(2) . . . . ?
O5H Ni7 O29 Ni6 -2.2(2) . . . . ?
O8 Ni6 O29 C25 116.2(8) . . . . ?
O5H Ni6 O29 C25 -110.2(6) . . . . ?
O13 Ni6 O29 C25 -9.1(6) . . . . ?
O9 Ni6 O29 C25 79.0(6) . . . . ?
O4H Ni6 O29 C25 166.0(6) . . . . ?
Ni12 Ni6 O29 C25 120.7(6) . . . . ?
O8 Ni6 O29 Ni12 -4.5(7) . . . . ?
O5H Ni6 O29 Ni12 129.1(2) . . . . ?
O13 Ni6 O29 Ni12 -129.84(19) . . . . ?
O9 Ni6 O29 Ni12 -41.72(18) . . . . ?
O4H Ni6 O29 Ni12 45.32(17) . . . . ?
O8 Ni6 O29 Ni7 -131.3(6) . . . . ?
O5H Ni6 O29 Ni7 2.3(2) . . . . ?
O13 Ni6 O29 Ni7 103.3(2) . . . . ?
O9 Ni6 O29 Ni7 -168.6(2) . . . . ?
O4H Ni6 O29 Ni7 -81.5(2) . . . . ?
Ni12 Ni6 O29 Ni7 -126.8(2) . . . . ?
O23 Ni7 O31 C26 154.5(6) . . . . ?
O29 Ni7 O31 C26 -20.5(5) . . . . ?
O33 Ni7 O31 C26 67.2(6) . . . . ?
O22 Ni7 O31 C26 -165(2) . . . . ?
O5H Ni7 O31 C26 -106.0(6) . . . . ?
O23 Ni7 O33 C30 -161.1(8) . . . . ?
O31 Ni7 O33 C30 -65.7(8) . . . . ?
O29 Ni7 O33 C30 14.1(8) . . . . ?
O22 Ni7 O33 C30 118.6(8) . . . . ?
O5H Ni7 O33 C30 68.0(16) . . . . ?
O29 Ni12 O34 C28 -29.4(6) . . . . ?
O1H Ni12 O34 C28 149.5(6) . . . . ?
O3H Ni12 O34 C28 -126.1(6) . . . . ?
O4H Ni12 O34 C28 18.9(17) . . . . ?
O9 Ni12 O34 C28 55.4(6) . . . . ?
Ni6 Ni12 O34 C28 16.2(6) . . . . ?
O29 Ni12 O34 Ni11 179.1(2) . . . . ?
O1H Ni12 O34 Ni11 -2.0(2) . . . . ?
O3H Ni12 O34 Ni11 82.4(2) . . . . ?
O4H Ni12 O34 Ni11 -132.6(14) . . . . ?
O9 Ni12 O34 Ni11 -96.1(2) . . . . ?
Ni6 Ni12 O34 Ni11 -135.27(12) . . . . ?
O1H Ni11 O34 C28 -148.0(6) . . . . ?
O1H Ni11 O34 C28 131.6(6) 2 . . . ?
O1W Ni11 O34 C28 35.8(6) 2 . . . ?
O1W Ni11 O34 C28 -52.2(6) . . . . ?
O34 Ni11 O34 C28 172(58) 2 . . . ?
O1H Ni11 O34 Ni12 1.97(19) . . . . ?
O1H Ni11 O34 Ni12 -78.4(2) 2 . . . ?
O1W Ni11 O34 Ni12 -174.2(2) 2 . . . ?
O1W Ni11 O34 Ni12 97.8(2) . . . . ?
O34 Ni11 O34 Ni12 -38(58) 2 . . . ?
O38 Ni1 O36 C31 -61.6(5) . . . . ?
O40 Ni1 O36 C31 28.3(5) . . . . ?
O4W Ni1 O36 C31 104(3) . . . . ?
O21 Ni1 O36 C31 -157.7(5) . . . . ?
O4 Ni1 O36 C31 114.4(5) . . . . ?
Ni2 Ni1 O36 C31 126.0(5) . . . . ?
O38 Ni1 O36 Ni2 172.4(2) . . . . ?
O40 Ni1 O36 Ni2 -97.7(2) . . . . ?
O4W Ni1 O36 Ni2 -22(3) . . . . ?
O21 Ni1 O36 Ni2 76.3(2) . . . . ?
O4 Ni1 O36 Ni2 -11.6(2) . . . . ?
O1 Ni2 O36 C31 -44.8(15) . . . . ?
O20 Ni2 O36 C31 169.9(5) . . . . ?
O42 Ni2 O36 C31 5.7(5) . . . . ?
O4 Ni2 O36 C31 -102.3(5) . . . . ?
O11 Ni2 O36 C31 92.7(5) . . . . ?
Ni3 Ni2 O36 C31 9.1(6) . . . . ?
Ni1 Ni2 O36 C31 -113.9(6) . . . . ?
O1 Ni2 O36 Ni1 69.1(13) . . . . ?
O20 Ni2 O36 Ni1 -76.1(2) . . . . ?
O42 Ni2 O36 Ni1 119.6(2) . . . . ?
O4 Ni2 O36 Ni1 11.7(2) . . . . ?
O11 Ni2 O36 Ni1 -153.4(2) . . . . ?
Ni3 Ni2 O36 Ni1 123.03(15) . . . . ?
O36 Ni1 O38 C34 31.8(7) . . . . ?
O40 Ni1 O38 C34 -50.9(7) . . . . ?
O4W Ni1 O38 C34 -147.1(7) . . . . ?
O21 Ni1 O38 C34 122.9(7) . . . . ?
O4 Ni1 O38 C34 -2(2) . . . . ?
Ni2 Ni1 O38 C34 38.5(7) . . . . ?
O36 Ni1 O40 C32 -11.3(6) . . . . ?
O38 Ni1 O40 C32 77.5(6) . . . . ?
O4W Ni1 O40 C32 173.0(6) . . . . ?
O21 Ni1 O40 C32 -56.3(16) . . . . ?
O4 Ni1 O40 C32 -97.1(6) . . . . ?
Ni2 Ni1 O40 C32 -52.8(6) . . . . ?
O1 Ni3 O42 C36 139.6(6) . . . . ?
O6 Ni3 O42 C36 -178(100) . . . . ?
O2 Ni3 O42 C36 -136.6(6) . . . . ?
O5W Ni3 O42 C36 -39.6(6) . . . . ?
O12 Ni3 O42 C36 49.2(6) . . . . ?
Ni2 Ni3 O42 C36 128.8(7) . . . . ?
O1 Ni3 O42 Ni2 10.9(2) . . . . ?
O6 Ni3 O42 Ni2 53(2) . . . . ?
O2 Ni3 O42 Ni2 94.6(2) . . . . ?
O5W Ni3 O42 Ni2 -168.4(2) . . . . ?
O12 Ni3 O42 Ni2 -79.6(2) . . . . ?
O1 Ni2 O42 C36 -141.9(6) . . . . ?
O36 Ni2 O42 C36 45.4(6) . . . . ?
O20 Ni2 O42 C36 -21.1(12) . . . . ?
O4 Ni2 O42 C36 130.1(6) . . . . ?
O11 Ni2 O42 C36 -54.8(6) . . . . ?
Ni3 Ni2 O42 C36 -131.0(7) . . . . ?
Ni1 Ni2 O42 C36 82.8(6) . . . . ?
O1 Ni2 O42 Ni3 -10.8(2) . . . . ?
O36 Ni2 O42 Ni3 176.5(2) . . . . ?
O20 Ni2 O42 Ni3 109.9(7) . . . . ?
O4 Ni2 O42 Ni3 -98.9(2) . . . . ?
O11 Ni2 O42 Ni3 76.2(2) . . . . ?
Ni1 Ni2 O42 Ni3 -146.11(12) . . . . ?
O29 Ni12 O1H Ni11 18(3) . . . . ?
O3H Ni12 O1H Ni11 -99.6(2) . . . . ?
O34 Ni12 O1H Ni11 2.0(2) . . . . ?
O4H Ni12 O1H Ni11 175.85(19) . . . . ?
O9 Ni12 O1H Ni11 90.4(2) . . . . ?
Ni6 Ni12 O1H Ni11 127.21(14) . . . . ?
O29 Ni12 O1H Ni10 117(3) . . . . ?
O3H Ni12 O1H Ni10 0.1(2) . . . . ?
O34 Ni12 O1H Ni10 101.8(2) . . . . ?
O4H Ni12 O1H Ni10 -84.4(2) . . . . ?
O9 Ni12 O1H Ni10 -169.84(19) . . . . ?
Ni6 Ni12 O1H Ni10 -133.07(12) . . . . ?
O1H Ni11 O1H Ni12 96.6(2) 2 . . . ?
O1W Ni11 O1H Ni12 25.5(16) 2 . . . ?
O1W Ni11 O1H Ni12 -91.2(2) . . . . ?
O34 Ni11 O1H Ni12 177.9(2) 2 . . . ?
O34 Ni11 O1H Ni12 -2.0(2) . . . . ?
O1H Ni11 O1H Ni10 0.0 2 . . . ?
O1W Ni11 O1H Ni10 -71.1(15) 2 . . . ?
O1W Ni11 O1H Ni10 172.2(2) . . . . ?
O34 Ni11 O1H Ni10 81.3(2) 2 . . . ?
O34 Ni11 O1H Ni10 -98.6(2) . . . . ?
O3H Ni10 O1H Ni12 179.14(19) 2 . . . ?
O3H Ni10 O1H Ni12 -0.1(2) . . . . ?
O1H Ni10 O1H Ni12 -98.4(2) 2 . . . ?
O2H Ni10 O1H Ni12 -150(11) 2 . . . ?
O2H Ni10 O1H Ni12 80.8(2) . . . . ?
O3H Ni10 O1H Ni11 -82.5(2) 2 . . . ?
O3H Ni10 O1H Ni11 98.3(2) . . . . ?
O1H Ni10 O1H Ni11 0.0 2 . . . ?
O2H Ni10 O1H Ni11 -51(11) 2 . . . ?
O2H Ni10 O1H Ni11 179.2(2) . . . . ?
O26 Ni8 O2H Ni9 -0.7(2) . . . . ?
O3H Ni8 O2H Ni9 96.0(2) . . . . ?
O22 Ni8 O2H Ni9 -46.0(19) . . . . ?
O4H Ni8 O2H Ni9 -179.36(19) . . . . ?
O19 Ni8 O2H Ni9 -97.2(2) . . . . ?
Ni5 Ni8 O2H Ni9 -129.01(14) . . . . ?
O26 Ni8 O2H Ni10 -99.6(2) . . . . ?
O3H Ni8 O2H Ni10 -2.9(2) . . . . ?
O22 Ni8 O2H Ni10 -145.0(17) . . . . ?
O4H Ni8 O2H Ni10 81.7(2) . . . . ?
O19 Ni8 O2H Ni10 163.9(2) . . . . ?
Ni5 Ni8 O2H Ni10 132.05(13) . . . . ?
O2H Ni9 O2H Ni8 -98.7(3) 2 . . . ?
O2W Ni9 O2H Ni8 -23.7(12) 2 . . . ?
O2W Ni9 O2H Ni8 92.3(2) . . . . ?
O26 Ni9 O2H Ni8 -177.2(2) 2 . . . ?
O26 Ni9 O2H Ni8 0.6(2) . . . . ?
O2H Ni9 O2H Ni10 0.0 2 . . . ?
O2W Ni9 O2H Ni10 74.9(11) 2 . . . ?
O2W Ni9 O2H Ni10 -169.0(2) . . . . ?
O26 Ni9 O2H Ni10 -78.5(2) 2 . . . ?
O26 Ni9 O2H Ni10 99.3(2) . . . . ?
O3H Ni10 O2H Ni8 -177.8(2) 2 . . . ?
O3H Ni10 O2H Ni8 2.9(2) . . . . ?
O1H Ni10 O2H Ni8 -79.5(2) . . . . ?
O1H Ni10 O2H Ni8 -28(11) 2 . . . ?
O2H Ni10 O2H Ni8 101.3(2) 2 . . . ?
O3H Ni10 O2H Ni9 80.9(2) 2 . . . ?
O3H Ni10 O2H Ni9 -98.4(2) . . . . ?
O1H Ni10 O2H Ni9 179.2(2) . . . . ?
O1H Ni10 O2H Ni9 -130(11) 2 . . . ?
O2H Ni10 O2H Ni9 0.0 2 . . . ?
O29 Ni12 O3H Ni8 85.5(2) . . . . ?
O1H Ni12 O3H Ni8 -98.1(2) . . . . ?
O34 Ni12 O3H Ni8 178.8(2) . . . . ?
O4H Ni12 O3H Ni8 3.4(2) . . . . ?
O9 Ni12 O3H Ni8 -10.0(14) . . . . ?
Ni6 Ni12 O3H Ni8 38.8(3) . . . . ?
O29 Ni12 O3H Ni10 -176.6(2) . . . . ?
O1H Ni12 O3H Ni10 -0.1(2) . . . . ?
O34 Ni12 O3H Ni10 -83.2(2) . . . . ?
O4H Ni12 O3H Ni10 101.4(2) . . . . ?
O9 Ni12 O3H Ni10 88.0(13) . . . . ?
Ni6 Ni12 O3H Ni10 136.79(12) . . . . ?
O26 Ni8 O3H Ni12 -179.6(2) . . . . ?
O2H Ni8 O3H Ni12 99.0(2) . . . . ?
O22 Ni8 O3H Ni12 -85.0(2) . . . . ?
O4H Ni8 O3H Ni12 -3.5(2) . . . . ?
O19 Ni8 O3H Ni12 16.4(11) . . . . ?
Ni5 Ni8 O3H Ni12 -39.7(3) . . . . ?
O26 Ni8 O3H Ni10 84.3(2) . . . . ?
O2H Ni8 O3H Ni10 2.9(2) . . . . ?
O22 Ni8 O3H Ni10 178.91(19) . . . . ?
O4H Ni8 O3H Ni10 -99.6(2) . . . . ?
O19 Ni8 O3H Ni10 -79.7(10) . . . . ?
Ni5 Ni8 O3H Ni10 -135.80(13) . . . . ?
O3H Ni10 O3H Ni12 -140.05(16) 2 . . . ?
O1H Ni10 O3H Ni12 0.1(2) . . . . ?
O1H Ni10 O3H Ni12 79.9(2) 2 . . . ?
O2H Ni10 O3H Ni12 179.58(19) 2 . . . ?
O2H Ni10 O3H Ni12 -99.6(2) . . . . ?
O3H Ni10 O3H Ni8 -43.37(16) 2 . . . ?
O1H Ni10 O3H Ni8 96.8(2) . . . . ?
O1H Ni10 O3H Ni8 176.6(2) 2 . . . ?
O2H Ni10 O3H Ni8 -83.7(2) 2 . . . ?
O2H Ni10 O3H Ni8 -2.9(2) . . . . ?
O26 Ni8 O4H Ni12 119(3) . . . . ?
O2H Ni8 O4H Ni12 -79.0(2) . . . . ?
O3H Ni8 O4H Ni12 3.3(2) . . . . ?
O22 Ni8 O4H Ni12 105.7(2) . . . . ?
O19 Ni8 O4H Ni12 -172.1(2) . . . . ?
Ni5 Ni8 O4H Ni12 147.0(2) . . . . ?
O26 Ni8 O4H Ni6 46(3) . . . . ?
O2H Ni8 O4H Ni6 -151.5(4) . . . . ?
O3H Ni8 O4H Ni6 -69.1(4) . . . . ?
O22 Ni8 O4H Ni6 33.2(4) . . . . ?
O19 Ni8 O4H Ni6 115.4(5) . . . . ?
Ni5 Ni8 O4H Ni6 74.5(4) . . . . ?
O26 Ni8 O4H Ni5 -28(3) . . . . ?
O2H Ni8 O4H Ni5 133.95(17) . . . . ?
O3H Ni8 O4H Ni5 -143.65(19) . . . . ?
O22 Ni8 O4H Ni5 -41.33(17) . . . . ?
O19 Ni8 O4H Ni5 40.86(18) . . . . ?
O29 Ni12 O4H Ni8 -100.2(2) . . . . ?
O1H Ni12 O4H Ni8 81.3(2) . . . . ?
O3H Ni12 O4H Ni8 -3.4(2) . . . . ?
O34 Ni12 O4H Ni8 -149.0(14) . . . . ?
O9 Ni12 O4H Ni8 174.3(2) . . . . ?
Ni6 Ni12 O4H Ni8 -146.1(2) . . . . ?
O29 Ni12 O4H Ni6 45.89(18) . . . . ?
O1H Ni12 O4H Ni6 -132.63(17) . . . . ?
O3H Ni12 O4H Ni6 142.70(19) . . . . ?
O34 Ni12 O4H Ni6 -2.9(15) . . . . ?
O9 Ni12 O4H Ni6 -39.63(17) . . . . ?
O29 Ni12 O4H Ni5 -24.5(4) . . . . ?
O1H Ni12 O4H Ni5 157.0(4) . . . . ?
O3H Ni12 O4H Ni5 72.3(4) . . . . ?
O34 Ni12 O4H Ni5 -73.3(16) . . . . ?
O9 Ni12 O4H Ni5 -110.0(4) . . . . ?
Ni6 Ni12 O4H Ni5 -70.4(4) . . . . ?
O8 Ni6 O4H Ni8 -160.9(4) . . . . ?
O5H Ni6 O4H Ni8 -53.6(4) . . . . ?
O13 Ni6 O4H Ni8 97(2) . . . . ?
O9 Ni6 O4H Ni8 118.5(4) . . . . ?
O29 Ni6 O4H Ni8 33.5(4) . . . . ?
Ni12 Ni6 O4H Ni8 76.7(4) . . . . ?
O8 Ni6 O4H Ni12 122.36(19) . . . . ?
O5H Ni6 O4H Ni12 -130.30(19) . . . . ?
O13 Ni6 O4H Ni12 20(2) . . . . ?
O9 Ni6 O4H Ni12 41.75(17) . . . . ?
O29 Ni6 O4H Ni12 -43.21(17) . . . . ?
O8 Ni6 O4H Ni5 -89.1(2) . . . . ?
O5H Ni6 O4H Ni5 18.24(18) . . . . ?
O13 Ni6 O4H Ni5 169(2) . . . . ?
O9 Ni6 O4H Ni5 -169.71(19) . . . . ?
O29 Ni6 O4H Ni5 105.3(2) . . . . ?
Ni12 Ni6 O4H Ni5 148.5(2) . . . . ?
O15 Ni5 O4H Ni8 -132.99(19) . . . . ?
O5H Ni5 O4H Ni8 128.07(19) . . . . ?
O27 Ni5 O4H Ni8 24.9(10) . . . . ?
O19 Ni5 O4H Ni8 -43.41(18) . . . . ?
O22 Ni5 O4H Ni8 41.34(18) . . . . ?
O15 Ni5 O4H Ni12 147.8(4) . . . . ?
O5H Ni5 O4H Ni12 48.8(4) . . . . ?
O27 Ni5 O4H Ni12 -54.4(12) . . . . ?
O19 Ni5 O4H Ni12 -122.6(5) . . . . ?
O22 Ni5 O4H Ni12 -37.9(4) . . . . ?
Ni8 Ni5 O4H Ni12 -79.2(4) . . . . ?
O15 Ni5 O4H Ni6 80.5(2) . . . . ?
O5H Ni5 O4H Ni6 -18.40(18) . . . . ?
O27 Ni5 O4H Ni6 -121.6(9) . . . . ?
O19 Ni5 O4H Ni6 170.1(2) . . . . ?
O22 Ni5 O4H Ni6 -105.1(2) . . . . ?
Ni8 Ni5 O4H Ni6 -146.5(2) . . . . ?
O15 Ni5 O5H Ni6 -76.0(2) . . . . ?
O27 Ni5 O5H Ni6 -172.0(2) . . . . ?
O19 Ni5 O5H Ni6 42.3(6) . . . . ?
O22 Ni5 O5H Ni6 97.9(2) . . . . ?
O4H Ni5 O5H Ni6 20.0(2) . . . . ?
Ni8 Ni5 O5H Ni6 57.5(2) . . . . ?
O15 Ni5 O5H Ni7 -172.7(2) . . . . ?
O27 Ni5 O5H Ni7 91.3(2) . . . . ?
O19 Ni5 O5H Ni7 -54.4(6) . . . . ?
O22 Ni5 O5H Ni7 1.3(2) . . . . ?
O4H Ni5 O5H Ni7 -76.7(2) . . . . ?
Ni8 Ni5 O5H Ni7 -39.2(2) . . . . ?
O8 Ni6 O5H Ni5 65.5(3) . . . . ?
O13 Ni6 O5H Ni5 161.7(2) . . . . ?
O9 Ni6 O5H Ni5 -57.3(9) . . . . ?
O29 Ni6 O5H Ni5 -100.2(2) . . . . ?
O4H Ni6 O5H Ni5 -21.0(2) . . . . ?
Ni12 Ni6 O5H Ni5 -61.1(2) . . . . ?
O8 Ni6 O5H Ni7 163.5(2) . . . . ?
O13 Ni6 O5H Ni7 -100.3(2) . . . . ?
O9 Ni6 O5H Ni7 40.7(10) . . . . ?
O29 Ni6 O5H Ni7 -2.2(2) . . . . ?
O4H Ni6 O5H Ni7 77.0(2) . . . . ?
Ni12 Ni6 O5H Ni7 36.9(2) . . . . ?
O23 Ni7 O5H Ni5 -80.4(2) . . . . ?
O31 Ni7 O5H Ni5 -176.6(2) . . . . ?
O29 Ni7 O5H Ni5 103.8(2) . . . . ?
O33 Ni7 O5H Ni5 49.8(14) . . . . ?
O22 Ni7 O5H Ni5 -1.3(2) . . . . ?
O23 Ni7 O5H Ni6 178.1(2) . . . . ?
O31 Ni7 O5H Ni6 81.9(2) . . . . ?
O29 Ni7 O5H Ni6 2.3(2) . . . . ?
O33 Ni7 O5H Ni6 -51.7(14) . . . . ?
O22 Ni7 O5H Ni6 -102.8(2) . . . . ?
Ni3 O1 C1 C5 80.7(7) . . . . ?
Ni2 O1 C1 C5 -173.6(5) . . . . ?
Ni3 O1 C1 C2 -36.5(7) . . . . ?
Ni2 O1 C1 C2 69.2(7) . . . . ?
Ni3 O1 C1 C3 -158.6(5) . . . . ?
Ni2 O1 C1 C3 -52.9(8) . . . . ?
Ni3 O2 C2 O3 -179.5(7) . . . . ?
Ni3 O2 C2 C1 -2.6(9) . . . . ?
O1 C1 C2 O3 -155.6(8) . . . . ?
C5 C1 C2 O3 86.0(10) . . . . ?
C3 C1 C2 O3 -34.0(11) . . . . ?
O1 C1 C2 O2 27.4(10) . . . . ?
C5 C1 C2 O2 -90.9(9) . . . . ?
C3 C1 C2 O2 149.0(7) . . . . ?
O1 C1 C3 C4 70.7(9) . . . . ?
C5 C1 C3 C4 -170.0(7) . . . . ?
C2 C1 C3 C4 -52.6(9) . . . . ?
Ni2 O4 C4 O5 150.2(6) . . . . ?
Ni1 O4 C4 O5 25.3(11) . . . . ?
Ni2 O4 C4 C3 -27.6(10) . . . . ?
Ni1 O4 C4 C3 -152.5(6) . . . . ?
C1 C3 C4 O4 -28.0(11) . . . . ?
C1 C3 C4 O5 154.1(7) . . . . ?
O1 C1 C5 C6 -51.8(10) . . . . ?
C2 C1 C5 C6 68.9(10) . . . . ?
C3 C1 C5 C6 -171.5(8) . . . . ?
Ni3 O6 C6 O7 174.9(7) . . . . ?
Ni3 O6 C6 C5 -5.7(12) . . . . ?
C1 C5 C6 O6 10.2(13) . . . . ?
C1 C5 C6 O7 -170.4(8) . . . . ?
Ni4 O8 C7 C8 -150.4(5) . . . . ?
Ni6 O8 C7 C8 44.9(7) . . . . ?
Ni4 O8 C7 C11 -29.1(9) . . . . ?
Ni6 O8 C7 C11 166.2(5) . . . . ?
Ni4 O8 C7 C9 92.1(7) . . . . ?
Ni6 O8 C7 C9 -72.6(6) . . . . ?
Ni6 O9 C8 O10 -172.5(6) . . . . ?
Ni12 O9 C8 O10 -71.1(11) . . . . ?
Ni6 O9 C8 C7 9.9(8) . . . . ?
Ni12 O9 C8 C7 111.3(8) . . . . ?
O8 C7 C8 O10 145.7(7) . . . . ?
C11 C7 C8 O10 23.9(10) . . . . ?
C9 C7 C8 O10 -94.4(9) . . . . ?
O8 C7 C8 O9 -36.6(8) . . . . ?
C11 C7 C8 O9 -158.5(6) . . . . ?
C9 C7 C8 O9 83.2(8) . . . . ?
O8 C7 C9 C10 54.4(9) . . . . ?
C8 C7 C9 C10 -62.8(9) . . . . ?
C11 C7 C9 C10 177.4(7) . . . . ?
Ni6 O13 C10 O14 -164.2(7) . . . . ?
Ni6 O13 C10 C9 19.2(11) . . . . ?
C7 C9 C10 O13 -24.1(12) . . . . ?
C7 C9 C10 O14 159.2(8) . . . . ?
O8 C7 C11 C12 67.0(9) . . . . ?
C8 C7 C11 C12 -173.7(6) . . . . ?
C9 C7 C11 C12 -55.9(8) . . . . ?
Ni3 O12 C12 O11 -12.7(11) . . . . ?
Ni3 O12 C12 C11 165.7(5) . . . . ?
Ni4 O11 C12 O12 163.5(6) . . . . ?
Ni2 O11 C12 O12 12.1(12) . . . . ?
Ni4 O11 C12 C11 -15.0(9) . . . . ?
Ni2 O11 C12 C11 -166.3(5) . . . . ?
C7 C11 C12 O12 138.5(7) . . . . ?
C7 C11 C12 O11 -43.0(10) . . . . ?
Ni5 O15 C13 C15 116.9(6) . . . . ?
Ni4 O15 C13 C15 -81.6(6) . . . . ?
Ni5 O15 C13 C14 -122.6(6) . . . . ?
Ni4 O15 C13 C14 38.9(7) . . . . ?
Ni5 O15 C13 C17 -2.0(9) . . . . ?
Ni4 O15 C13 C17 159.6(6) . . . . ?
Ni4 O16 C14 O17 153.6(7) . . . . ?
Ni4 O16 C14 C13 -28.4(8) . . . . ?
O15 C13 C14 O17 172.2(7) . . . . ?
C15 C13 C14 O17 -67.0(10) . . . . ?
C17 C13 C14 O17 47.9(10) . . . . ?
O15 C13 C14 O16 -5.8(10) . . . . ?
C15 C13 C14 O16 115.0(8) . . . . ?
C17 C13 C14 O16 -130.1(7) . . . . ?
O15 C13 C15 C16 56.1(9) . . . . ?
C14 C13 C15 C16 -64.1(9) . . . . ?
C17 C13 C15 C16 179.8(7) . . . . ?
Ni1 O21 C16 O20 -3.3(11) . . . . ?
Ni1 O21 C16 C15 -179.8(5) . . . . ?
Ni2 O20 C16 O21 -2.4(11) . . . . ?
Ni4 O20 C16 O21 124.2(7) . . . . ?
Ni2 O20 C16 C15 174.2(5) . . . . ?
Ni4 O20 C16 C15 -59.3(7) . . . . ?
C13 C15 C16 O21 -157.5(7) . . . . ?
C13 C15 C16 O20 25.6(10) . . . . ?
O15 C13 C17 C18 -50.9(10) . . . . ?
C15 C13 C17 C18 -172.1(7) . . . . ?
C14 C13 C17 C18 70.5(8) . . . . ?
Ni5 O19 C18 O18 162.6(6) . . . . ?
Ni8 O19 C18 O18 23.7(13) . . . . ?
Ni5 O19 C18 C17 -22.7(9) . . . . ?
Ni8 O19 C18 C17 -161.6(6) . . . . ?
C13 C17 C18 O18 -119.2(8) . . . . ?
C13 C17 C18 O19 65.8(9) . . . . ?
Ni8 O22 C19 C20 167.9(5) . . . . ?
Ni7 O22 C19 C20 19.7(7) . . . . ?
Ni5 O22 C19 C20 -89.2(6) . . . . ?
Ni8 O22 C19 C21 48.1(7) . . . . ?
Ni7 O22 C19 C21 -100.0(6) . . . . ?
Ni5 O22 C19 C21 151.0(5) . . . . ?
Ni8 O22 C19 C23 -73.2(7) . . . . ?
Ni7 O22 C19 C23 138.7(6) . . . . ?
Ni5 O22 C19 C23 29.8(9) . . . . ?
Ni7 O23 C20 O24 163.7(6) . . . . ?
Ni7 O23 C20 C19 -18.5(9) . . . . ?
O22 C19 C20 O23 -1.5(10) . . . . ?
C21 C19 C20 O23 118.6(8) . . . . ?
C23 C19 C20 O23 -123.0(8) . . . . ?
O22 C19 C20 O24 176.4(7) . . . . ?
C21 C19 C20 O24 -63.5(9) . . . . ?
C23 C19 C20 O24 54.8(9) . . . . ?
O22 C19 C21 C22 -73.6(8) . . . . ?
C20 C19 C21 C22 166.9(6) . . . . ?
C23 C19 C21 C22 49.4(9) . . . . ?
Ni8 O26 C22 O25 176.3(6) . . . . ?
Ni9 O26 C22 O25 -14.6(11) . . . . ?
Ni8 O26 C22 C21 -5.6(10) . . . . ?
Ni9 O26 C22 C21 163.4(5) . . . . ?
C19 C21 C22 O25 -131.5(8) . . . . ?
C19 C21 C22 O26 50.5(9) . . . . ?
O22 C19 C23 C24 -67.9(9) . . . . ?
C20 C19 C23 C24 51.7(9) . . . . ?
C21 C19 C23 C24 170.3(7) . . . . ?
Ni5 O27 C24 O28 -161.0(7) . . . . ?
Ni5 O27 C24 C23 17.3(10) . . . . ?
C19 C23 C24 O28 -138.7(8) . . . . ?
C19 C23 C24 O27 42.9(11) . . . . ?
Ni12 O29 C25 C26 167.0(5) . . . . ?
Ni7 O29 C25 C26 -42.7(6) . . . . ?
Ni6 O29 C25 C26 64.0(8) . . . . ?
Ni12 O29 C25 C29 -73.4(7) . . . . ?
Ni7 O29 C25 C29 76.9(7) . . . . ?
Ni6 O29 C25 C29 -176.4(5) . . . . ?
Ni12 O29 C25 C27 45.7(8) . . . . ?
Ni7 O29 C25 C27 -164.0(5) . . . . ?
Ni6 O29 C25 C27 -57.3(9) . . . . ?
Ni7 O31 C26 O30 -174.6(7) . . . . ?
Ni7 O31 C26 C25 1.4(9) . . . . ?
O29 C25 C26 O30 -154.7(7) . . . . ?
C29 C25 C26 O30 83.7(9) . . . . ?
C27 C25 C26 O30 -32.9(10) . . . . ?
O29 C25 C26 O31 29.2(10) . . . . ?
C29 C25 C26 O31 -92.4(8) . . . . ?
C27 C25 C26 O31 151.0(7) . . . . ?
O29 C25 C27 C28 -74.3(9) . . . . ?
C26 C25 C27 C28 165.8(7) . . . . ?
C29 C25 C27 C28 48.0(8) . . . . ?
Ni12 O34 C28 O35 -168.7(5) . . . . ?
Ni11 O34 C28 O35 -26.9(10) . . . . ?
Ni12 O34 C28 C27 11.0(9) . . . . ?
Ni11 O34 C28 C27 152.7(5) . . . . ?
C25 C27 C28 O35 -137.5(7) . . . . ?
C25 C27 C28 O34 42.9(9) . . . . ?
O29 C25 C29 C30 -42.6(11) . . . . ?
C26 C25 C29 C30 76.6(9) . . . . ?
C27 C25 C29 C30 -164.4(7) . . . . ?
O32A O32B C30 O33 117(4) . . . . ?
O32A O32B C30 C29 -94(4) . . . . ?
Ni7 O33 C30 O32B 164(3) . . . . ?
Ni7 O33 C30 O32A -154.6(11) . . . . ?
Ni7 O33 C30 C29 16.9(13) . . . . ?
O32B O32A C30 O33 -83(5) . . . . ?
O32B O32A C30 C29 105(4) . . . . ?
C25 C29 C30 O32B -156(3) . . . . ?
C25 C29 C30 O33 -10.6(14) . . . . ?
C25 C29 C30 O32A 161.5(11) . . . . ?
Ni1 O36 C31 C33 78.5(6) . . . . ?
Ni2 O36 C31 C33 -173.0(5) . . . . ?
Ni1 O36 C31 C35 -161.3(5) . . . . ?
Ni2 O36 C31 C35 -52.8(7) . . . . ?
Ni1 O36 C31 C32 -38.7(7) . . . . ?
Ni2 O36 C31 C32 69.8(7) . . . . ?
Ni1 O40 C32 O39 177.5(7) . . . . ?
Ni1 O40 C32 C31 -8.0(9) . . . . ?
O36 C31 C32 O39 -152.7(8) . . . . ?
C33 C31 C32 O39 89.4(9) . . . . ?
C35 C31 C32 O39 -30.5(11) . . . . ?
O36 C31 C32 O40 32.6(10) . . . . ?
C33 C31 C32 O40 -85.3(9) . . . . ?
C35 C31 C32 O40 154.8(7) . . . . ?
O36 C31 C33 C34 -53.7(10) . . . . ?
C35 C31 C33 C34 -174.3(7) . . . . ?
C32 C31 C33 C34 64.9(9) . . . . ?
Ni1 O38 C34 O37 168.5(7) . . . . ?
Ni1 O38 C34 C33 -14.3(11) . . . . ?
C31 C33 C34 O38 17.8(12) . . . . ?
C31 C33 C34 O37 -164.8(8) . . . . ?
O36 C31 C35 C36 65.2(9) . . . . ?
C33 C31 C35 C36 -175.3(7) . . . . ?
C32 C31 C35 C36 -56.6(10) . . . . ?
Ni3 O42 C36 O41 21.1(12) . . . . ?
Ni2 O42 C36 O41 135.0(8) . . . . ?
Ni3 O42 C36 C35 -157.7(6) . . . . ?
Ni2 O42 C36 C35 -43.9(10) . . . . ?
C31 C35 C36 O41 166.8(8) . . . . ?
C31 C35 C36 O42 -14.3(12) . . . . ?
C72 N6 C74 C74 70.8 . . . 5 ?
C71 N6 C74 C74 -52.9 . . . 5 ?
C73 N6 C74 C74 -158.8 . . . 5 ?
C77 N7 C75 C76 -113.6 . . . . ?
C78 N7 C75 C76 120.0 . . . . ?
C77 N7 C76 C75 95.5 . . . . ?
C78 N7 C76 C75 -136.0 . . . . ?
